data_7020224
loop_
_publ_author_name
'Kameo, Hajime'
'Ishii, Sho'
'Nakazawa, Hiroshi'

_publ_section_title
;
 Facile synthesis of rhodium and iridium complexes bearing a [PEP]-type
 ligand (E = Ge or Sn) via E-C bond cleavage.
;
_journal_issue 37
_journal_name_full 'Dalton transactions (Cambridge, England : 2003)'
_journal_page_first 11386
_journal_page_last 11392
_journal_paper_doi 10.1039/c2dt30996c
_journal_volume 41
_journal_year 2012
_chemical_formula_moiety 'C56 H46 Ge Ir O P3 '
_chemical_formula_sum 'C56 H46 Ge Ir O P3'
_chemical_formula_weight 1092.71
_space_group_IT_number 14
_symmetry_cell_setting monoclinic
_symmetry_Int_Tables_number 14
_symmetry_space_group_name_Hall '-P 2ybc'
_symmetry_space_group_name_H-M 'P 1 21/c 1'
_cell_angle_alpha 90.0000
_cell_angle_beta 98.772(3)
_cell_angle_gamma 90.0000
_cell_formula_units_Z 4
_cell_length_a 11.6489(5)
_cell_length_b 20.5910(10)
_cell_length_c 19.4199(11)
_cell_measurement_reflns_used 13116
_cell_measurement_temperature 200.1
_cell_measurement_theta_max 27.5
_cell_measurement_theta_min 4.1
_cell_volume 4603.6(4)
_computing_cell_refinement CrystalClear
_computing_data_collection CrystalClear
_computing_data_reduction CrystalStructure
_computing_molecular_graphics Ortep-3(Farrugia,1997)
_computing_publication_material 'CrystalStructure 3.8'
_computing_structure_refinement SHELXL
_computing_structure_solution SIR97
_diffrn_ambient_temperature 200.1
_diffrn_detector_area_resol_mean 7.31
_diffrn_measured_fraction_theta_full 0.991
_diffrn_measured_fraction_theta_max 0.991
_diffrn_measurement_device_type 'Rigaku Mercury'
_diffrn_measurement_method '\w or \f'
_diffrn_radiation_type 'Mo K\a'
_diffrn_radiation_wavelength 0.71070
_diffrn_reflns_av_R_equivalents 0.041
_diffrn_reflns_limit_h_max 15
_diffrn_reflns_limit_h_min -14
_diffrn_reflns_limit_k_max 23
_diffrn_reflns_limit_k_min -26
_diffrn_reflns_limit_l_max 25
_diffrn_reflns_limit_l_min -21
_diffrn_reflns_number 36271
_diffrn_reflns_theta_full 27.48
_diffrn_reflns_theta_max 27.48
_exptl_absorpt_coefficient_mu 3.693
_exptl_absorpt_correction_T_max 0.691
_exptl_absorpt_correction_T_min 0.498
_exptl_absorpt_correction_type multi-scan
_exptl_absorpt_process_details 'Jacobson, R. (1998) Private communication'
_exptl_crystal_colour paleYellow
_exptl_crystal_density_diffrn 1.576
_exptl_crystal_density_method 'not measured'
_exptl_crystal_description prism
_exptl_crystal_F_000 2176.00
_exptl_crystal_size_max 0.20
_exptl_crystal_size_mid 0.15
_exptl_crystal_size_min 0.10
_refine_diff_density_max 1.22
_refine_diff_density_min -1.13
_refine_ls_extinction_method none
_refine_ls_goodness_of_fit_ref 1.185
_refine_ls_hydrogen_treatment refall
_refine_ls_number_parameters 560
_refine_ls_number_reflns 10457
_refine_ls_number_restraints 0
_refine_ls_R_factor_gt 0.0439
_refine_ls_shift/su_max 0.0020
_refine_ls_structure_factor_coef Fsqd
_refine_ls_weighting_details 'w = 1/[\s^2^(Fo^2^)+(0.0281P)^2^+11.9345P] where P=(Fo^2^+2Fc^2^)/3'
_refine_ls_weighting_scheme calc
_refine_ls_wR_factor_ref 0.0880
_reflns_number_gt 9642
_reflns_number_total 10457
_reflns_threshold_expression F^2^>2.0\s(F^2^)
_cod_data_source_file c2dt30996c.txt
_cod_data_source_block 8
_cod_original_formula_sum 'C56 H46 Ge Ir O P3 '
_cod_database_code 7020224

loop_
_symmetry_equiv_pos_site_id
_symmetry_equiv_pos_as_xyz
1 +X,+Y,+Z
2 -X,1/2+Y,1/2-Z
3 -X,-Y,-Z
4 +X,1/2-Y,1/2+Z

loop_
_atom_site_label
_atom_site_type_symbol
_atom_site_fract_x
_atom_site_fract_y
_atom_site_fract_z
_atom_site_U_iso_or_equiv
_atom_site_adp_type
_atom_site_occupancy
_atom_site_symmetry_multiplicity
_atom_site_calc_flag
_atom_site_refinement_flags
Ir(1) Ir 0.176406(12) 0.029809(8) 0.237134(7) 0.01727(4) Uani 1.00 1 d .
Ge(1) Ge 0.11045(4) 0.03712(2) 0.35197(2) 0.02334(10) Uani 1.00 1 d .
P(1) P -0.00303(9) 0.07614(5) 0.20001(5) 0.0192(2) Uani 1.00 1 d .
P(2) P 0.33533(9) 0.08396(5) 0.29413(5) 0.0188(2) Uani 1.00 1 d .
P(3) P 0.18787(8) -0.08336(5) 0.23740(5) 0.0172(2) Uani 1.00 1 d .
O(1) O 0.2658(3) 0.0632(2) 0.10309(18) 0.0512(10) Uani 1.00 1 d .
C(1) C 0.2310(3) 0.0474(2) 0.1513(2) 0.0298(10) Uani 1.00 1 d .
C(2) C 0.0768(4) -0.0323(2) 0.4164(2) 0.0381(11) Uani 1.00 1 d .
C(3) C -0.0354(3) 0.0888(2) 0.3371(2) 0.0259(9) Uani 1.00 1 d .
C(4) C -0.0938(4) 0.1102(2) 0.3912(2) 0.0354(11) Uani 1.00 1 d .
C(5) C -0.1878(4) 0.1514(2) 0.3781(2) 0.0365(11) Uani 1.00 1 d .
C(6) C -0.2257(4) 0.1730(2) 0.3107(2) 0.0330(10) Uani 1.00 1 d .
C(7) C -0.1704(3) 0.1516(2) 0.2570(2) 0.0280(9) Uani 1.00 1 d .
C(8) C -0.0761(3) 0.1089(2) 0.2695(2) 0.0220(8) Uani 1.00 1 d .
C(9) C -0.0026(3) 0.1458(2) 0.1405(2) 0.0230(8) Uani 1.00 1 d .
C(10) C 0.0340(4) 0.2058(2) 0.1669(2) 0.0303(10) Uani 1.00 1 d .
C(11) C 0.0423(4) 0.2588(2) 0.1235(2) 0.0380(11) Uani 1.00 1 d .
C(12) C 0.0161(4) 0.2515(2) 0.0526(2) 0.0412(12) Uani 1.00 1 d .
C(13) C -0.0209(5) 0.1923(2) 0.0256(2) 0.0449(13) Uani 1.00 1 d .
C(14) C -0.0306(4) 0.1400(2) 0.0685(2) 0.0357(11) Uani 1.00 1 d .
C(15) C -0.1158(3) 0.0256(2) 0.1484(2) 0.0230(8) Uani 1.00 1 d .
C(16) C -0.2328(4) 0.0272(2) 0.1558(2) 0.0333(10) Uani 1.00 1 d .
C(17) C -0.3135(4) -0.0109(2) 0.1124(2) 0.0407(12) Uani 1.00 1 d .
C(18) C -0.2776(4) -0.0496(2) 0.0615(2) 0.0422(12) Uani 1.00 1 d .
C(19) C -0.1621(4) -0.0524(2) 0.0545(2) 0.0383(11) Uani 1.00 1 d .
C(20) C -0.0818(4) -0.0155(2) 0.0978(2) 0.0288(9) Uani 1.00 1 d .
C(21) C 0.2204(3) 0.0985(2) 0.4073(2) 0.0245(8) Uani 1.00 1 d .
C(22) C 0.2047(4) 0.1244(2) 0.4718(2) 0.0331(10) Uani 1.00 1 d .
C(23) C 0.2753(4) 0.1745(3) 0.5028(2) 0.0418(13) Uani 1.00 1 d .
C(24) C 0.3633(4) 0.1985(2) 0.4698(2) 0.0346(11) Uani 1.00 1 d .
C(25) C 0.3835(3) 0.1725(2) 0.4072(2) 0.0289(9) Uani 1.00 1 d .
C(26) C 0.3119(3) 0.1228(2) 0.3760(2) 0.0230(8) Uani 1.00 1 d .
C(27) C 0.3890(3) 0.1507(2) 0.2444(2) 0.0224(8) Uani 1.00 1 d .
C(28) C 0.4888(4) 0.1468(3) 0.2138(3) 0.0447(13) Uani 1.00 1 d .
C(29) C 0.5189(4) 0.1965(3) 0.1722(3) 0.0532(16) Uani 1.00 1 d .
C(30) C 0.4521(4) 0.2517(2) 0.1616(2) 0.0411(12) Uani 1.00 1 d .
C(31) C 0.3530(5) 0.2564(2) 0.1917(2) 0.0412(12) Uani 1.00 1 d .
C(32) C 0.3210(4) 0.2061(2) 0.2323(2) 0.0342(10) Uani 1.00 1 d .
C(33) C 0.4705(3) 0.0369(2) 0.3185(2) 0.0261(9) Uani 1.00 1 d .
C(34) C 0.5027(4) -0.0069(2) 0.2714(2) 0.0352(11) Uani 1.00 1 d .
C(35) C 0.6009(4) -0.0450(3) 0.2876(3) 0.0478(14) Uani 1.00 1 d .
C(36) C 0.6679(4) -0.0402(3) 0.3520(3) 0.0527(16) Uani 1.00 1 d .
C(37) C 0.6367(5) 0.0022(3) 0.4003(3) 0.0578(17) Uani 1.00 1 d .
C(38) C 0.5381(4) 0.0414(2) 0.3845(2) 0.0405(12) Uani 1.00 1 d .
C(39) C 0.0543(3) -0.1296(2) 0.2103(2) 0.0242(8) Uani 1.00 1 d .
C(40) C -0.0476(3) -0.1091(2) 0.2318(2) 0.0299(9) Uani 1.00 1 d .
C(41) C -0.1517(4) -0.1421(2) 0.2114(2) 0.0400(12) Uani 1.00 1 d .
C(42) C -0.1546(4) -0.1959(2) 0.1694(2) 0.0413(12) Uani 1.00 1 d .
C(43) C -0.0532(4) -0.2180(2) 0.1482(2) 0.0367(11) Uani 1.00 1 d .
C(44) C 0.0510(4) -0.1853(2) 0.1690(2) 0.0289(9) Uani 1.00 1 d .
C(45) C 0.2457(3) -0.1257(2) 0.3191(2) 0.0224(8) Uani 1.00 1 d .
C(46) C 0.3255(4) -0.0941(2) 0.3687(2) 0.0327(10) Uani 1.00 1 d .
C(47) C 0.3700(4) -0.1243(2) 0.4308(2) 0.0371(11) Uani 1.00 1 d .
C(48) C 0.3323(4) -0.1855(2) 0.4456(2) 0.0333(10) Uani 1.00 1 d .
C(49) C 0.2538(4) -0.2176(2) 0.3972(2) 0.0332(10) Uani 1.00 1 d .
C(50) C 0.2115(3) -0.1874(2) 0.3338(2) 0.0294(9) Uani 1.00 1 d .
C(51) C 0.2815(3) -0.1147(2) 0.1768(2) 0.0244(8) Uani 1.00 1 d .
C(52) C 0.3808(4) -0.1513(2) 0.1981(2) 0.0340(10) Uani 1.00 1 d .
C(53) C 0.4526(4) -0.1711(3) 0.1505(3) 0.0465(13) Uani 1.00 1 d .
C(54) C 0.4247(5) -0.1552(3) 0.0813(3) 0.0495(14) Uani 1.00 1 d .
C(55) C 0.3257(5) -0.1188(3) 0.0584(2) 0.0487(14) Uani 1.00 1 d .
C(56) C 0.2555(4) -0.0988(2) 0.1067(2) 0.0334(10) Uani 1.00 1 d .
H(1) H 0.0067 -0.0558 0.3958 0.046 Uiso 1.00 1 c R
H(2) H 0.0644 -0.0130 0.4608 0.046 Uiso 1.00 1 c R
H(3) H 0.1425 -0.0624 0.4244 0.046 Uiso 1.00 1 c R
H(4) H -0.0680 0.0960 0.4375 0.042 Uiso 1.00 1 c R
H(5) H -0.2267 0.1651 0.4152 0.044 Uiso 1.00 1 c R
H(6) H -0.2893 0.2023 0.3016 0.040 Uiso 1.00 1 c R
H(7) H -0.1966 0.1661 0.2108 0.034 Uiso 1.00 1 c R
H(8) H 0.0539 0.2110 0.2159 0.036 Uiso 1.00 1 c R
H(9) H 0.0660 0.2999 0.1428 0.046 Uiso 1.00 1 c R
H(10) H 0.0235 0.2871 0.0226 0.049 Uiso 1.00 1 c R
H(11) H -0.0401 0.1873 -0.0234 0.054 Uiso 1.00 1 c R
H(12) H -0.2580 0.0542 0.1902 0.040 Uiso 1.00 1 c R
H(13) H -0.3931 -0.0102 0.1180 0.049 Uiso 1.00 1 c R
H(14) H -0.3329 -0.0743 0.0314 0.051 Uiso 1.00 1 c R
H(15) H -0.1373 -0.0796 0.0200 0.046 Uiso 1.00 1 c R
H(16) H -0.0019 -0.0181 0.0931 0.035 Uiso 1.00 1 c R
H(17) H 0.1450 0.1076 0.4950 0.040 Uiso 1.00 1 c R
H(18) H 0.2628 0.1920 0.5463 0.050 Uiso 1.00 1 c R
H(19) H 0.4103 0.2332 0.4903 0.042 Uiso 1.00 1 c R
H(20) H 0.4458 0.1882 0.3855 0.035 Uiso 1.00 1 c R
H(21) H 0.5371 0.1096 0.2215 0.054 Uiso 1.00 1 c R
H(22) H 0.5865 0.1925 0.1506 0.064 Uiso 1.00 1 c R
H(23) H 0.4742 0.2862 0.1338 0.049 Uiso 1.00 1 c R
H(24) H 0.3062 0.2943 0.1847 0.049 Uiso 1.00 1 c R
H(25) H 0.2516 0.2096 0.2521 0.041 Uiso 1.00 1 c R
H(26) H 0.4566 -0.0110 0.2269 0.042 Uiso 1.00 1 c R
H(27) H 0.6220 -0.0745 0.2541 0.057 Uiso 1.00 1 c R
H(28) H 0.7355 -0.0662 0.3631 0.063 Uiso 1.00 1 c R
H(29) H 0.6826 0.0051 0.4450 0.069 Uiso 1.00 1 c R
H(30) H 0.5171 0.0708 0.4181 0.049 Uiso 1.00 1 c R
H(31) H -0.0467 -0.0719 0.2608 0.036 Uiso 1.00 1 c R
H(32) H -0.2209 -0.1273 0.2267 0.048 Uiso 1.00 1 c R
H(33) H -0.2259 -0.2178 0.1548 0.050 Uiso 1.00 1 c R
H(34) H -0.0548 -0.2555 0.1196 0.044 Uiso 1.00 1 c R
H(35) H 0.1205 -0.2011 0.1549 0.035 Uiso 1.00 1 c R
H(36) H 0.3498 -0.0512 0.3598 0.039 Uiso 1.00 1 c R
H(37) H 0.4266 -0.1028 0.4633 0.045 Uiso 1.00 1 c R
H(38) H 0.3604 -0.2055 0.4890 0.040 Uiso 1.00 1 c R
H(39) H 0.2284 -0.2600 0.4068 0.040 Uiso 1.00 1 c R
H(40) H 0.1583 -0.2100 0.3002 0.035 Uiso 1.00 1 c R
H(41) H 0.4003 -0.1631 0.2457 0.041 Uiso 1.00 1 c R
H(42) H 0.5208 -0.1956 0.1660 0.056 Uiso 1.00 1 c R
H(43) H 0.4731 -0.1691 0.0490 0.059 Uiso 1.00 1 c R
H(44) H 0.3060 -0.1076 0.0106 0.058 Uiso 1.00 1 c R
H(45) H 0.1882 -0.0736 0.0911 0.040 Uiso 1.00 1 c R
H(46) H -0.0567 0.0994 0.0487 0.043 Uiso 1.00 1 c R

loop_
_atom_site_aniso_label
_atom_site_aniso_U_11
_atom_site_aniso_U_22
_atom_site_aniso_U_33
_atom_site_aniso_U_12
_atom_site_aniso_U_13
_atom_site_aniso_U_23
Ir(1) 0.01890(8) 0.01880(8) 0.01394(8) 0.00039(6) 0.00194(5) -0.00017(6)
Ge(1) 0.0266(2) 0.0257(2) 0.0181(2) 0.00068(18) 0.00476(17) 0.00137(17)
P(1) 0.0205(4) 0.0207(5) 0.0157(4) 0.0019(3) 0.0013(3) -0.0004(3)
P(2) 0.0189(4) 0.0206(5) 0.0164(4) 0.0000(3) 0.0013(3) 0.0001(3)
P(3) 0.0187(4) 0.0187(5) 0.0143(4) 0.0008(3) 0.0021(3) -0.0004(3)
O(1) 0.052(2) 0.083(3) 0.0216(17) -0.014(2) 0.0147(16) 0.0038(19)
C(1) 0.027(2) 0.033(2) 0.028(2) -0.0069(18) -0.0001(18) -0.0007(19)
C(2) 0.054(3) 0.033(2) 0.031(2) 0.005(2) 0.018(2) 0.008(2)
C(3) 0.025(2) 0.031(2) 0.022(2) -0.0005(17) 0.0032(16) 0.0032(17)
C(4) 0.037(2) 0.045(3) 0.025(2) 0.002(2) 0.0081(19) 0.001(2)
C(5) 0.033(2) 0.046(3) 0.034(2) 0.003(2) 0.017(2) -0.006(2)
C(6) 0.028(2) 0.033(2) 0.039(2) 0.0070(19) 0.0084(19) -0.006(2)
C(7) 0.029(2) 0.024(2) 0.031(2) 0.0054(17) 0.0025(18) -0.0006(18)
C(8) 0.0215(19) 0.024(2) 0.0213(19) -0.0009(16) 0.0050(15) -0.0016(16)
C(9) 0.0209(19) 0.025(2) 0.023(2) 0.0045(16) 0.0044(15) 0.0059(16)
C(10) 0.037(2) 0.028(2) 0.024(2) -0.0042(19) 0.0017(18) 0.0024(18)
C(11) 0.043(2) 0.028(2) 0.043(2) -0.004(2) 0.006(2) 0.003(2)
C(12) 0.041(2) 0.044(3) 0.039(2) -0.001(2) 0.007(2) 0.019(2)
C(13) 0.059(3) 0.051(3) 0.024(2) -0.007(2) 0.006(2) 0.010(2)
C(14) 0.048(2) 0.036(2) 0.022(2) -0.003(2) 0.002(2) 0.0016(19)
C(15) 0.0238(19) 0.023(2) 0.0205(19) 0.0000(16) -0.0005(15) 0.0016(16)
C(16) 0.029(2) 0.040(2) 0.030(2) -0.002(2) 0.0039(18) -0.004(2)
C(17) 0.029(2) 0.054(3) 0.039(2) -0.012(2) 0.002(2) -0.002(2)
C(18) 0.040(2) 0.052(3) 0.032(2) -0.014(2) -0.004(2) -0.007(2)
C(19) 0.047(2) 0.038(2) 0.027(2) -0.005(2) -0.001(2) -0.006(2)
C(20) 0.029(2) 0.034(2) 0.023(2) -0.0007(18) 0.0013(17) -0.0027(18)
C(21) 0.026(2) 0.028(2) 0.0181(19) 0.0020(17) -0.0007(16) -0.0010(16)
C(22) 0.031(2) 0.046(3) 0.023(2) 0.001(2) 0.0047(18) -0.004(2)
C(23) 0.040(2) 0.062(3) 0.022(2) 0.004(2) 0.001(2) -0.018(2)
C(24) 0.034(2) 0.039(2) 0.028(2) -0.001(2) -0.0033(19) -0.012(2)
C(25) 0.028(2) 0.029(2) 0.028(2) 0.0000(18) 0.0004(18) -0.0012(18)
C(26) 0.0231(19) 0.025(2) 0.0196(19) 0.0044(16) 0.0006(16) -0.0018(16)
C(27) 0.0199(18) 0.026(2) 0.0210(19) -0.0043(16) 0.0006(15) 0.0016(16)
C(28) 0.031(2) 0.047(3) 0.058(3) 0.005(2) 0.014(2) 0.020(2)
C(29) 0.033(2) 0.071(4) 0.060(3) -0.001(2) 0.019(2) 0.026(3)
C(30) 0.041(2) 0.047(3) 0.033(2) -0.017(2) -0.001(2) 0.012(2)
C(31) 0.053(3) 0.029(2) 0.041(2) 0.003(2) 0.006(2) 0.007(2)
C(32) 0.039(2) 0.030(2) 0.036(2) 0.005(2) 0.013(2) 0.008(2)
C(33) 0.0165(18) 0.020(2) 0.041(2) 0.0004(15) 0.0002(17) 0.0063(18)
C(34) 0.029(2) 0.043(2) 0.035(2) 0.008(2) 0.0075(19) -0.002(2)
C(35) 0.033(2) 0.052(3) 0.058(3) 0.016(2) 0.009(2) -0.005(2)
C(36) 0.033(2) 0.055(3) 0.068(4) 0.022(2) -0.002(2) -0.001(3)
C(37) 0.043(3) 0.061(4) 0.059(3) 0.014(2) -0.026(2) -0.003(3)
C(38) 0.039(2) 0.041(3) 0.038(2) 0.011(2) -0.009(2) -0.005(2)
C(39) 0.029(2) 0.024(2) 0.0182(19) 0.0002(17) 0.0013(16) 0.0030(16)
C(40) 0.029(2) 0.028(2) 0.033(2) -0.0000(18) 0.0063(18) 0.0037(19)
C(41) 0.026(2) 0.045(3) 0.050(3) -0.004(2) 0.005(2) 0.010(2)
C(42) 0.036(2) 0.042(3) 0.043(2) -0.014(2) -0.002(2) 0.009(2)
C(43) 0.053(3) 0.031(2) 0.024(2) -0.014(2) -0.002(2) -0.0011(19)
C(44) 0.036(2) 0.026(2) 0.024(2) -0.0012(18) 0.0011(18) 0.0008(17)
C(45) 0.0227(19) 0.024(2) 0.0201(19) 0.0021(16) 0.0035(15) 0.0017(16)
C(46) 0.040(2) 0.029(2) 0.025(2) -0.003(2) -0.0057(19) 0.0006(19)
C(47) 0.042(2) 0.040(2) 0.027(2) 0.003(2) -0.005(2) 0.001(2)
C(48) 0.036(2) 0.044(3) 0.020(2) 0.012(2) 0.0044(18) 0.012(2)
C(49) 0.037(2) 0.026(2) 0.037(2) 0.0034(19) 0.006(2) 0.014(2)
C(50) 0.027(2) 0.028(2) 0.032(2) -0.0027(18) -0.0001(18) 0.0074(19)
C(51) 0.026(2) 0.020(2) 0.027(2) 0.0002(16) 0.0050(17) -0.0024(16)
C(52) 0.031(2) 0.035(2) 0.036(2) 0.010(2) 0.003(2) -0.002(2)
C(53) 0.040(2) 0.051(3) 0.052(3) 0.015(2) 0.014(2) -0.011(2)
C(54) 0.053(3) 0.053(3) 0.048(3) 0.008(2) 0.027(2) -0.014(2)
C(55) 0.060(3) 0.058(3) 0.030(2) 0.009(2) 0.014(2) -0.005(2)
C(56) 0.037(2) 0.037(2) 0.026(2) 0.008(2) 0.0056(19) -0.004(2)

loop_
_atom_type_symbol
_atom_type_description
_atom_type_scat_dispersion_real
_atom_type_scat_dispersion_imag
_atom_type_scat_source
C C 0.003 0.002
;
International Tables for Crystallography
(1992, Vol. C, Tables 4.2.6.8 and 6.1.1.4)
;
H H 0.000 0.000
;
International Tables for Crystallography
(1992, Vol. C, Table 6.1.1.4)
;
Ge Ge 0.155 1.800
;
International Tables for Crystallography
(1992, Vol. C, Tables 4.2.6.8 and 6.1.1.4)
;
Ir Ir -1.444 7.990
;
International Tables for Crystallography
(1992, Vol. C, Tables 4.2.6.8 and 6.1.1.4)
;
O O 0.011 0.006
;
International Tables for Crystallography
(1992, Vol. C, Tables 4.2.6.8 and 6.1.1.4)
;
P P 0.102 0.094
;
International Tables for Crystallography
(1992, Vol. C, Tables 4.2.6.8 and 6.1.1.4)
;

loop_
_geom_angle_atom_site_label_1
_geom_angle_atom_site_label_2
_geom_angle_atom_site_label_3
_geom_angle
_geom_angle_publ_flag
Ge(1) Ir(1) P(1) 82.27(2) yes
Ge(1) Ir(1) P(2) 82.77(2) yes
Ge(1) Ir(1) P(3) 94.84(2) yes
Ge(1) Ir(1) C(1) 165.46(14) yes
P(1) Ir(1) P(2) 125.06(3) yes
P(1) Ir(1) P(3) 117.49(3) yes
P(1) Ir(1) C(1) 93.17(13) yes
P(2) Ir(1) P(3) 116.24(3) yes
P(2) Ir(1) C(1) 88.69(13) yes
P(3) Ir(1) C(1) 99.49(15) yes
Ir(1) Ge(1) C(2) 130.21(15) yes
Ir(1) Ge(1) C(3) 106.14(12) yes
Ir(1) Ge(1) C(21) 105.23(12) yes
C(2) Ge(1) C(3) 103.4(2) yes
C(2) Ge(1) C(21) 106.88(19) yes
C(3) Ge(1) C(21) 101.74(17) yes
Ir(1) P(1) C(8) 114.98(12) yes
Ir(1) P(1) C(9) 115.36(13) yes
Ir(1) P(1) C(15) 118.11(14) yes
C(8) P(1) C(9) 102.81(19) yes
C(8) P(1) C(15) 103.62(19) yes
C(9) P(1) C(15) 99.66(18) yes
Ir(1) P(2) C(26) 114.43(13) yes
Ir(1) P(2) C(27) 115.00(12) yes
Ir(1) P(2) C(33) 117.47(14) yes
C(26) P(2) C(27) 103.65(19) yes
C(26) P(2) C(33) 103.88(19) yes
C(27) P(2) C(33) 100.46(19) yes
Ir(1) P(3) C(39) 118.20(14) yes
Ir(1) P(3) C(45) 119.11(13) yes
Ir(1) P(3) C(51) 112.86(14) yes
C(39) P(3) C(45) 100.63(18) yes
C(39) P(3) C(51) 101.19(19) yes
C(45) P(3) C(51) 102.14(19) yes
Ir(1) C(1) O(1) 173.7(4) yes
Ge(1) C(3) C(4) 124.0(3) yes
Ge(1) C(3) C(8) 117.3(3) yes
C(4) C(3) C(8) 118.5(4) yes
C(3) C(4) C(5) 121.1(4) yes
C(4) C(5) C(6) 120.0(4) yes
C(5) C(6) C(7) 119.5(4) yes
C(6) C(7) C(8) 120.9(4) yes
P(1) C(8) C(3) 117.1(3) yes
P(1) C(8) C(7) 123.0(3) yes
C(3) C(8) C(7) 119.9(4) yes
P(1) C(9) C(10) 119.6(3) yes
P(1) C(9) C(14) 122.7(3) yes
C(10) C(9) C(14) 117.6(4) yes
C(9) C(10) C(11) 121.5(4) yes
C(10) C(11) C(12) 119.8(4) yes
C(11) C(12) C(13) 119.4(5) yes
C(12) C(13) C(14) 121.0(4) yes
C(9) C(14) C(13) 120.8(4) yes
P(1) C(15) C(16) 123.8(3) yes
P(1) C(15) C(20) 117.9(3) yes
C(16) C(15) C(20) 118.3(3) yes
C(15) C(16) C(17) 120.1(4) yes
C(16) C(17) C(18) 120.2(4) yes
C(17) C(18) C(19) 120.2(4) yes
C(18) C(19) C(20) 119.8(4) yes
C(15) C(20) C(19) 121.4(4) yes
Ge(1) C(21) C(22) 124.3(3) yes
Ge(1) C(21) C(26) 117.5(3) yes
C(22) C(21) C(26) 117.8(3) yes
C(21) C(22) C(23) 121.2(4) yes
C(22) C(23) C(24) 119.6(4) yes
C(23) C(24) C(25) 120.6(4) yes
C(24) C(25) C(26) 119.7(4) yes
P(2) C(26) C(21) 116.4(3) yes
P(2) C(26) C(25) 122.4(3) yes
C(21) C(26) C(25) 121.1(4) yes
P(2) C(27) C(28) 123.8(3) yes
P(2) C(27) C(32) 118.1(3) yes
C(28) C(27) C(32) 117.9(4) yes
C(27) C(28) C(29) 120.9(5) yes
C(28) C(29) C(30) 120.8(5) yes
C(29) C(30) C(31) 119.1(5) yes
C(30) C(31) C(32) 120.4(5) yes
C(27) C(32) C(31) 121.0(4) yes
P(2) C(33) C(34) 118.8(3) yes
P(2) C(33) C(38) 122.5(3) yes
C(34) C(33) C(38) 118.7(4) yes
C(33) C(34) C(35) 121.3(4) yes
C(34) C(35) C(36) 120.1(5) yes
C(35) C(36) C(37) 119.7(5) yes
C(36) C(37) C(38) 120.8(5) yes
C(33) C(38) C(37) 119.4(5) yes
P(3) C(39) C(40) 119.0(3) yes
P(3) C(39) C(44) 122.6(3) yes
C(40) C(39) C(44) 118.4(4) yes
C(39) C(40) C(41) 121.0(4) yes
C(40) C(41) C(42) 120.2(4) yes
C(41) C(42) C(43) 119.8(4) yes
C(42) C(43) C(44) 120.0(4) yes
C(39) C(44) C(43) 120.6(4) yes
P(3) C(45) C(46) 119.4(3) yes
P(3) C(45) C(50) 122.4(3) yes
C(46) C(45) C(50) 118.2(3) yes
C(45) C(46) C(47) 120.9(4) yes
C(46) C(47) C(48) 120.2(4) yes
C(47) C(48) C(49) 119.7(4) yes
C(48) C(49) C(50) 119.7(4) yes
C(45) C(50) C(49) 121.2(4) yes
P(3) C(51) C(52) 123.2(3) yes
P(3) C(51) C(56) 118.9(3) yes
C(52) C(51) C(56) 117.8(4) yes
C(51) C(52) C(53) 121.0(4) yes
C(52) C(53) C(54) 120.1(5) yes
C(53) C(54) C(55) 120.2(5) yes
C(54) C(55) C(56) 119.1(5) yes
C(51) C(56) C(55) 121.8(4) yes
Ge(1) C(2) H(1) 109.5 no
Ge(1) C(2) H(2) 109.5 no
Ge(1) C(2) H(3) 109.5 no
H(1) C(2) H(2) 109.5 no
H(1) C(2) H(3) 109.5 no
H(2) C(2) H(3) 109.5 no
C(3) C(4) H(4) 119.5 no
C(5) C(4) H(4) 119.4 no
C(4) C(5) H(5) 120.0 no
C(6) C(5) H(5) 120.0 no
C(5) C(6) H(6) 120.3 no
C(7) C(6) H(6) 120.2 no
C(6) C(7) H(7) 119.5 no
C(8) C(7) H(7) 119.5 no
C(9) C(10) H(8) 119.3 no
C(11) C(10) H(8) 119.3 no
C(10) C(11) H(9) 120.1 no
C(12) C(11) H(9) 120.1 no
C(11) C(12) H(10) 120.3 no
C(13) C(12) H(10) 120.3 no
C(12) C(13) H(11) 119.5 no
C(14) C(13) H(11) 119.5 no
C(9) C(14) H(46) 119.6 no
C(13) C(14) H(46) 119.6 no
C(15) C(16) H(12) 120.0 no
C(17) C(16) H(12) 120.0 no
C(16) C(17) H(13) 119.9 no
C(18) C(17) H(13) 119.9 no
C(17) C(18) H(14) 119.9 no
C(19) C(18) H(14) 119.9 no
C(18) C(19) H(15) 120.1 no
C(20) C(19) H(15) 120.1 no
C(15) C(20) H(16) 119.3 no
C(19) C(20) H(16) 119.3 no
C(21) C(22) H(17) 119.4 no
C(23) C(22) H(17) 119.4 no
C(22) C(23) H(18) 120.2 no
C(24) C(23) H(18) 120.2 no
C(23) C(24) H(19) 119.7 no
C(25) C(24) H(19) 119.7 no
C(24) C(25) H(20) 120.2 no
C(26) C(25) H(20) 120.2 no
C(27) C(28) H(21) 119.6 no
C(29) C(28) H(21) 119.6 no
C(28) C(29) H(22) 119.6 no
C(30) C(29) H(22) 119.6 no
C(29) C(30) H(23) 120.5 no
C(31) C(30) H(23) 120.5 no
C(30) C(31) H(24) 119.8 no
C(32) C(31) H(24) 119.8 no
C(27) C(32) H(25) 119.5 no
C(31) C(32) H(25) 119.5 no
C(33) C(34) H(26) 119.3 no
C(35) C(34) H(26) 119.3 no
C(34) C(35) H(27) 119.9 no
C(36) C(35) H(27) 119.9 no
C(35) C(36) H(28) 120.1 no
C(37) C(36) H(28) 120.1 no
C(36) C(37) H(29) 119.6 no
C(38) C(37) H(29) 119.6 no
C(33) C(38) H(30) 120.3 no
C(37) C(38) H(30) 120.3 no
C(39) C(40) H(31) 119.5 no
C(41) C(40) H(31) 119.5 no
C(40) C(41) H(32) 119.9 no
C(42) C(41) H(32) 119.9 no
C(41) C(42) H(33) 120.1 no
C(43) C(42) H(33) 120.1 no
C(42) C(43) H(34) 120.0 no
C(44) C(43) H(34) 120.0 no
C(39) C(44) H(35) 119.7 no
C(43) C(44) H(35) 119.7 no
C(45) C(46) H(36) 119.6 no
C(47) C(46) H(36) 119.6 no
C(46) C(47) H(37) 119.9 no
C(48) C(47) H(37) 119.9 no
C(47) C(48) H(38) 120.1 no
C(49) C(48) H(38) 120.1 no
C(48) C(49) H(39) 120.2 no
C(50) C(49) H(39) 120.1 no
C(45) C(50) H(40) 119.4 no
C(49) C(50) H(40) 119.4 no
C(51) C(52) H(41) 119.5 no
C(53) C(52) H(41) 119.5 no
C(52) C(53) H(42) 120.0 no
C(54) C(53) H(42) 119.9 no
C(53) C(54) H(43) 119.9 no
C(55) C(54) H(43) 119.9 no
C(54) C(55) H(44) 120.5 no
C(56) C(55) H(44) 120.5 no
C(51) C(56) H(45) 119.1 no
C(55) C(56) H(45) 119.1 no

loop_
_geom_bond_atom_site_label_1
_geom_bond_atom_site_label_2
_geom_bond_distance
_geom_bond_publ_flag
Ir(1) Ge(1) 2.4716(4) yes
Ir(1) P(1) 2.3107(10) yes
Ir(1) P(2) 2.2958(9) yes
Ir(1) P(3) 2.3340(10) yes
Ir(1) C(1) 1.907(4) yes
Ge(1) C(2) 1.978(5) yes
Ge(1) C(3) 1.988(4) yes
Ge(1) C(21) 1.994(4) yes
P(1) C(8) 1.831(4) yes
P(1) C(9) 1.843(4) yes
P(1) C(15) 1.848(4) yes
P(2) C(26) 1.837(4) yes
P(2) C(27) 1.842(4) yes
P(2) C(33) 1.848(4) yes
P(3) C(39) 1.832(4) yes
P(3) C(45) 1.844(4) yes
P(3) C(51) 1.839(4) yes
O(1) C(1) 1.124(6) yes
C(3) C(4) 1.407(7) yes
C(3) C(8) 1.389(5) yes
C(4) C(5) 1.378(7) yes
C(5) C(6) 1.390(6) yes
C(6) C(7) 1.379(7) yes
C(7) C(8) 1.399(6) yes
C(9) C(10) 1.380(6) yes
C(9) C(14) 1.392(6) yes
C(10) C(11) 1.392(7) yes
C(11) C(12) 1.372(7) yes
C(12) C(13) 1.369(8) yes
C(13) C(14) 1.378(7) yes
C(15) C(16) 1.392(6) yes
C(15) C(20) 1.398(6) yes
C(16) C(17) 1.403(7) yes
C(17) C(18) 1.382(8) yes
C(18) C(19) 1.375(7) yes
C(19) C(20) 1.386(6) yes
C(21) C(22) 1.398(6) yes
C(21) C(26) 1.398(6) yes
C(22) C(23) 1.397(7) yes
C(23) C(24) 1.381(7) yes
C(24) C(25) 1.381(7) yes
C(25) C(26) 1.398(6) yes
C(27) C(28) 1.387(7) yes
C(27) C(32) 1.388(6) yes
C(28) C(29) 1.381(9) yes
C(29) C(30) 1.375(8) yes
C(30) C(31) 1.375(8) yes
C(31) C(32) 1.386(7) yes
C(33) C(34) 1.376(7) yes
C(33) C(38) 1.401(6) yes
C(34) C(35) 1.383(7) yes
C(35) C(36) 1.373(8) yes
C(36) C(37) 1.370(9) yes
C(37) C(38) 1.399(8) yes
C(39) C(40) 1.383(6) yes
C(39) C(44) 1.397(6) yes
C(40) C(41) 1.393(6) yes
C(41) C(42) 1.373(8) yes
C(42) C(43) 1.385(7) yes
C(43) C(44) 1.393(6) yes
C(45) C(46) 1.394(6) yes
C(45) C(50) 1.375(6) yes
C(46) C(47) 1.386(6) yes
C(47) C(48) 1.380(7) yes
C(48) C(49) 1.375(6) yes
C(49) C(50) 1.401(6) yes
C(51) C(52) 1.390(6) yes
C(51) C(56) 1.388(6) yes
C(52) C(53) 1.398(8) yes
C(53) C(54) 1.373(8) yes
C(54) C(55) 1.391(8) yes
C(55) C(56) 1.396(8) yes
C(2) H(1) 0.980 no
C(2) H(2) 0.980 no
C(2) H(3) 0.980 no
C(4) H(4) 0.950 no
C(5) H(5) 0.950 no
C(6) H(6) 0.950 no
C(7) H(7) 0.950 no
C(10) H(8) 0.950 no
C(11) H(9) 0.950 no
C(12) H(10) 0.950 no
C(13) H(11) 0.950 no
C(14) H(46) 0.950 no
C(16) H(12) 0.950 no
C(17) H(13) 0.950 no
C(18) H(14) 0.950 no
C(19) H(15) 0.950 no
C(20) H(16) 0.950 no
C(22) H(17) 0.950 no
C(23) H(18) 0.950 no
C(24) H(19) 0.950 no
C(25) H(20) 0.950 no
C(28) H(21) 0.950 no
C(29) H(22) 0.950 no
C(30) H(23) 0.950 no
C(31) H(24) 0.950 no
C(32) H(25) 0.950 no
C(34) H(26) 0.950 no
C(35) H(27) 0.950 no
C(36) H(28) 0.950 no
C(37) H(29) 0.950 no
C(38) H(30) 0.950 no
C(40) H(31) 0.950 no
C(41) H(32) 0.950 no
C(42) H(33) 0.950 no
C(43) H(34) 0.950 no
C(44) H(35) 0.950 no
C(46) H(36) 0.950 no
C(47) H(37) 0.950 no
C(48) H(38) 0.950 no
C(49) H(39) 0.950 no
C(50) H(40) 0.950 no
C(52) H(41) 0.950 no
C(53) H(42) 0.950 no
C(54) H(43) 0.950 no
C(55) H(44) 0.950 no
C(56) H(45) 0.950 no

loop_
_geom_contact_atom_site_label_1
_geom_contact_atom_site_label_2
_geom_contact_distance
_geom_contact_site_symmetry_2
Ir(1) O(1) 3.027(3) .
Ir(1) C(3) 3.577(4) .
Ir(1) C(8) 3.503(4) .
Ir(1) C(9) 3.519(4) .
Ir(1) C(15) 3.575(3) .
Ir(1) C(21) 3.560(4) .
Ir(1) C(26) 3.483(3) .
Ir(1) C(27) 3.498(4) .
Ir(1) C(33) 3.550(3) .
Ir(1) C(39) 3.584(4) .
Ir(1) C(51) 3.488(4) .
Ge(1) P(1) 3.1483(10) .
Ge(1) P(2) 3.1546(11) .
Ge(1) P(3) 3.5398(11) .
Ge(1) C(4) 3.010(5) .
Ge(1) C(8) 2.900(3) .
Ge(1) C(22) 3.012(4) .
Ge(1) C(26) 2.916(4) .
P(1) Ge(1) 3.1483(10) .
P(1) C(1) 3.076(4) .
P(1) C(3) 2.758(4) .
P(1) C(7) 2.846(4) .
P(1) C(10) 2.795(4) .
P(1) C(14) 2.846(4) .
P(1) C(16) 2.866(4) .
P(1) C(20) 2.790(4) .
P(2) Ge(1) 3.1546(11) .
P(2) C(1) 2.951(4) .
P(2) C(21) 2.759(4) .
P(2) C(25) 2.843(4) .
P(2) C(28) 2.857(6) .
P(2) C(32) 2.780(5) .
P(2) C(34) 2.785(5) .
P(2) C(38) 2.856(5) .
P(3) Ge(1) 3.5398(11) .
P(3) C(1) 3.249(5) .
P(3) C(40) 2.780(4) .
P(3) C(44) 2.841(4) .
P(3) C(46) 2.805(4) .
P(3) C(50) 2.830(4) .
P(3) C(52) 2.849(5) .
P(3) C(56) 2.789(5) .
O(1) Ir(1) 3.027(3) .
O(1) C(18) 3.233(6) 3_555
O(1) C(19) 3.122(5) 3_555
O(1) C(27) 3.411(5) .
O(1) C(28) 3.554(6) .
O(1) C(56) 3.339(7) .
C(1) P(1) 3.076(4) .
C(1) P(2) 2.951(4) .
C(1) P(3) 3.249(5) .
C(1) C(9) 3.374(6) .
C(1) C(27) 3.188(6) .
C(1) C(51) 3.413(6) .
C(1) C(56) 3.158(7) .
C(2) C(3) 3.111(6) .
C(2) C(4) 3.535(7) .
C(2) C(21) 3.190(7) .
C(2) C(45) 3.503(7) .
C(2) C(46) 3.419(7) .
C(3) Ir(1) 3.577(4) .
C(3) P(1) 2.758(4) .
C(3) C(2) 3.111(6) .
C(3) C(5) 2.425(7) .
C(3) C(6) 2.800(6) .
C(3) C(7) 2.413(5) .
C(3) C(21) 3.089(5) .
C(4) Ge(1) 3.010(5) .
C(4) C(2) 3.535(7) .
C(4) C(6) 2.397(6) .
C(4) C(7) 2.759(6) .
C(4) C(8) 2.403(6) .
C(5) C(3) 2.425(7) .
C(5) C(7) 2.392(7) .
C(5) C(8) 2.783(6) .
C(6) C(3) 2.800(6) .
C(6) C(4) 2.397(6) .
C(6) C(8) 2.417(6) .
C(6) C(44) 3.544(6) 2_555
C(7) P(1) 2.846(4) .
C(7) C(3) 2.413(5) .
C(7) C(4) 2.759(6) .
C(7) C(5) 2.392(7) .
C(7) C(9) 3.209(6) .
C(7) C(10) 3.352(6) .
C(7) C(15) 3.464(6) .
C(7) C(16) 3.243(6) .
C(8) Ir(1) 3.503(4) .
C(8) Ge(1) 2.900(3) .
C(8) C(4) 2.403(6) .
C(8) C(5) 2.783(6) .
C(8) C(6) 2.417(6) .
C(8) C(9) 2.872(6) .
C(8) C(10) 3.221(6) .
C(8) C(15) 2.892(5) .
C(8) C(16) 3.132(6) .
C(9) Ir(1) 3.519(4) .
C(9) C(1) 3.374(6) .
C(9) C(7) 3.209(6) .
C(9) C(8) 2.872(6) .
C(9) C(11) 2.419(6) .
C(9) C(12) 2.794(7) .
C(9) C(13) 2.408(6) .
C(9) C(15) 2.820(6) .
C(9) C(20) 3.512(6) .
C(10) P(1) 2.795(4) .
C(10) C(7) 3.352(6) .
C(10) C(8) 3.221(6) .
C(10) C(12) 2.391(7) .
C(10) C(13) 2.736(6) .
C(10) C(14) 2.371(6) .
C(10) C(32) 3.391(6) .
C(11) C(9) 2.419(6) .
C(11) C(13) 2.367(7) .
C(11) C(14) 2.752(7) .
C(11) C(49) 3.446(7) 2_555
C(11) C(50) 3.377(7) 2_555
C(12) C(9) 2.794(7) .
C(12) C(10) 2.391(7) .
C(12) C(14) 2.391(7) .
C(12) C(49) 3.489(7) 2_555
C(13) C(9) 2.408(6) .
C(13) C(10) 2.736(6) .
C(13) C(11) 2.367(7) .
C(14) P(1) 2.846(4) .
C(14) C(10) 2.371(6) .
C(14) C(11) 2.752(7) .
C(14) C(12) 2.391(7) .
C(14) C(15) 3.067(6) .
C(14) C(20) 3.321(7) .
C(15) Ir(1) 3.575(3) .
C(15) C(7) 3.464(6) .
C(15) C(8) 2.892(5) .
C(15) C(9) 2.820(6) .
C(15) C(14) 3.067(6) .
C(15) C(17) 2.421(6) .
C(15) C(18) 2.797(6) .
C(15) C(19) 2.427(6) .
C(15) C(40) 3.248(6) .
C(16) P(1) 2.866(4) .
C(16) C(7) 3.243(6) .
C(16) C(8) 3.132(6) .
C(16) C(18) 2.415(7) .
C(16) C(19) 2.780(7) .
C(16) C(20) 2.395(7) .
C(17) C(15) 2.421(6) .
C(17) C(19) 2.390(8) .
C(17) C(20) 2.758(7) .
C(18) O(1) 3.233(6) 3_555
C(18) C(15) 2.797(6) .
C(18) C(16) 2.415(7) .
C(18) C(20) 2.388(6) .
C(18) C(41) 3.598(7) .
C(19) O(1) 3.122(5) 3_555
C(19) C(15) 2.427(6) .
C(19) C(16) 2.780(7) .
C(19) C(17) 2.390(8) .
C(19) C(41) 3.550(7) .
C(20) P(1) 2.790(4) .
C(20) C(9) 3.512(6) .
C(20) C(14) 3.321(7) .
C(20) C(16) 2.395(7) .
C(20) C(17) 2.758(7) .
C(20) C(18) 2.388(6) .
C(20) C(39) 3.428(6) .
C(20) C(40) 3.213(6) .
C(20) C(41) 3.588(7) .
C(21) Ir(1) 3.560(4) .
C(21) P(2) 2.759(4) .
C(21) C(2) 3.190(7) .
C(21) C(3) 3.089(5) .
C(21) C(23) 2.435(6) .
C(21) C(24) 2.803(6) .
C(21) C(25) 2.434(6) .
C(22) Ge(1) 3.012(4) .
C(22) C(24) 2.401(7) .
C(22) C(25) 2.773(7) .
C(22) C(26) 2.394(6) .
C(23) C(21) 2.435(6) .
C(23) C(25) 2.398(7) .
C(23) C(26) 2.775(6) .
C(24) C(21) 2.803(6) .
C(24) C(22) 2.401(7) .
C(24) C(26) 2.402(6) .
C(25) P(2) 2.843(4) .
C(25) C(21) 2.434(6) .
C(25) C(22) 2.773(7) .
C(25) C(23) 2.398(7) .
C(25) C(27) 3.204(6) .
C(25) C(32) 3.434(6) .
C(25) C(33) 3.511(6) .
C(25) C(38) 3.311(7) .
C(26) Ir(1) 3.483(3) .
C(26) Ge(1) 2.916(4) .
C(26) C(22) 2.394(6) .
C(26) C(23) 2.775(6) .
C(26) C(24) 2.402(6) .
C(26) C(27) 2.892(6) .
C(26) C(32) 3.291(6) .
C(26) C(33) 2.902(6) .
C(26) C(38) 3.105(6) .
C(27) Ir(1) 3.498(4) .
C(27) O(1) 3.411(5) .
C(27) C(1) 3.188(6) .
C(27) C(25) 3.204(6) .
C(27) C(26) 2.892(6) .
C(27) C(29) 2.408(7) .
C(27) C(30) 2.796(7) .
C(27) C(31) 2.414(6) .
C(27) C(33) 2.836(6) .
C(27) C(34) 3.513(6) .
C(28) P(2) 2.857(6) .
C(28) O(1) 3.554(6) .
C(28) C(30) 2.396(8) .
C(28) C(31) 2.750(7) .
C(28) C(32) 2.378(7) .
C(28) C(33) 3.073(7) .
C(28) C(34) 3.353(8) .
C(29) C(27) 2.408(7) .
C(29) C(31) 2.371(8) .
C(29) C(32) 2.745(8) .
C(30) C(27) 2.796(7) .
C(30) C(28) 2.396(8) .
C(30) C(32) 2.396(7) .
C(31) C(27) 2.414(6) .
C(31) C(28) 2.750(7) .
C(31) C(29) 2.371(8) .
C(32) P(2) 2.780(5) .
C(32) C(10) 3.391(6) .
C(32) C(25) 3.434(6) .
C(32) C(26) 3.291(6) .
C(32) C(28) 2.378(7) .
C(32) C(29) 2.745(8) .
C(32) C(30) 2.396(7) .
C(32) C(42) 3.551(7) 2_555
C(33) Ir(1) 3.550(3) .
C(33) C(25) 3.511(6) .
C(33) C(26) 2.902(6) .
C(33) C(27) 2.836(6) .
C(33) C(28) 3.073(7) .
C(33) C(35) 2.405(7) .
C(33) C(36) 2.787(7) .
C(33) C(37) 2.417(7) .
C(33) C(46) 3.401(6) .
C(34) P(2) 2.785(5) .
C(34) C(27) 3.513(6) .
C(34) C(28) 3.353(8) .
C(34) C(36) 2.389(7) .
C(34) C(37) 2.747(7) .
C(34) C(38) 2.388(7) .
C(34) C(46) 3.498(7) .
C(34) C(52) 3.503(7) .
C(35) C(33) 2.405(7) .
C(35) C(37) 2.373(9) .
C(35) C(38) 2.767(8) .
C(36) C(33) 2.787(7) .
C(36) C(34) 2.389(7) .
C(36) C(38) 2.407(8) .
C(37) C(33) 2.417(7) .
C(37) C(34) 2.747(7) .
C(37) C(35) 2.373(9) .
C(38) P(2) 2.856(5) .
C(38) C(25) 3.311(7) .
C(38) C(26) 3.105(6) .
C(38) C(34) 2.388(7) .
C(38) C(35) 2.767(8) .
C(38) C(36) 2.407(8) .
C(39) Ir(1) 3.584(4) .
C(39) C(20) 3.428(6) .
C(39) C(41) 2.416(6) .
C(39) C(42) 2.797(6) .
C(39) C(43) 2.423(6) .
C(39) C(45) 2.829(5) .
C(39) C(50) 3.030(5) .
C(39) C(51) 2.837(6) .
C(39) C(56) 3.374(6) .
C(40) P(3) 2.780(4) .
C(40) C(15) 3.248(6) .
C(40) C(20) 3.213(6) .
C(40) C(42) 2.399(7) .
C(40) C(43) 2.763(6) .
C(40) C(44) 2.388(6) .
C(40) C(45) 3.592(5) .
C(41) C(18) 3.598(7) .
C(41) C(19) 3.550(7) .
C(41) C(20) 3.588(7) .
C(41) C(39) 2.416(6) .
C(41) C(43) 2.387(7) .
C(41) C(44) 2.765(7) .
C(42) C(32) 3.551(7) 2_545
C(42) C(39) 2.797(6) .
C(42) C(40) 2.399(7) .
C(42) C(44) 2.406(7) .
C(43) C(39) 2.423(6) .
C(43) C(40) 2.763(6) .
C(43) C(41) 2.387(7) .
C(44) P(3) 2.841(4) .
C(44) C(6) 3.544(6) 2_545
C(44) C(40) 2.388(6) .
C(44) C(41) 2.765(7) .
C(44) C(42) 2.406(7) .
C(44) C(50) 3.452(6) .
C(44) C(51) 3.036(6) .
C(44) C(56) 3.345(7) .
C(45) C(2) 3.503(7) .
C(45) C(39) 2.829(5) .
C(45) C(40) 3.592(5) .
C(45) C(47) 2.418(5) .
C(45) C(48) 2.796(6) .
C(45) C(49) 2.419(6) .
C(45) C(51) 2.866(6) .
C(45) C(52) 3.067(6) .
C(46) P(3) 2.805(4) .
C(46) C(2) 3.419(7) .
C(46) C(33) 3.401(6) .
C(46) C(34) 3.498(7) .
C(46) C(48) 2.398(7) .
C(46) C(49) 2.760(7) .
C(46) C(50) 2.375(6) .
C(47) C(45) 2.418(5) .
C(47) C(49) 2.382(7) .
C(47) C(50) 2.754(6) .
C(48) C(45) 2.796(6) .
C(48) C(46) 2.398(7) .
C(48) C(50) 2.401(6) .
C(49) C(11) 3.446(7) 2_545
C(49) C(12) 3.489(7) 2_545
C(49) C(45) 2.419(6) .
C(49) C(46) 2.760(7) .
C(49) C(47) 2.382(7) .
C(50) P(3) 2.830(4) .
C(50) C(11) 3.377(7) 2_545
C(50) C(39) 3.030(5) .
C(50) C(44) 3.452(6) .
C(50) C(46) 2.375(6) .
C(50) C(47) 2.754(6) .
C(50) C(48) 2.401(6) .
C(50) C(51) 3.599(6) .
C(51) Ir(1) 3.488(4) .
C(51) C(1) 3.413(6) .
C(51) C(39) 2.837(6) .
C(51) C(44) 3.036(6) .
C(51) C(45) 2.866(6) .
C(51) C(50) 3.599(6) .
C(51) C(53) 2.428(7) .
C(51) C(54) 2.803(7) .
C(51) C(55) 2.432(7) .
C(52) P(3) 2.849(5) .
C(52) C(34) 3.503(7) .
C(52) C(45) 3.067(6) .
C(52) C(54) 2.401(8) .
C(52) C(55) 2.773(7) .
C(52) C(56) 2.380(6) .
C(53) C(51) 2.428(7) .
C(53) C(55) 2.396(7) .
C(53) C(56) 2.760(7) .
C(54) C(51) 2.803(7) .
C(54) C(52) 2.401(8) .
C(54) C(56) 2.402(8) .
C(55) C(51) 2.432(7) .
C(55) C(52) 2.773(7) .
C(55) C(53) 2.396(7) .
C(56) P(3) 2.789(5) .
C(56) O(1) 3.339(7) .
C(56) C(1) 3.158(7) .
C(56) C(39) 3.374(6) .
C(56) C(44) 3.345(7) .
C(56) C(52) 2.380(6) .
C(56) C(53) 2.760(7) .
C(56) C(54) 2.402(8) .
Ir(1) H(16) 3.368 .
Ir(1) H(26) 3.405 .
Ir(1) H(31) 3.422 .
Ir(1) H(36) 3.327 .
Ir(1) H(45) 3.566 .
Ge(1) H(1) 2.483 .
Ge(1) H(2) 2.483 .
Ge(1) H(3) 2.483 .
Ge(1) H(4) 3.099 .
Ge(1) H(17) 3.105 .
Ge(1) H(31) 3.245 .
Ge(1) H(36) 3.313 .
P(1) H(7) 2.951 .
P(1) H(8) 2.862 .
P(1) H(12) 2.981 .
P(1) H(16) 2.844 .
P(1) H(31) 3.335 .
P(1) H(46) 2.949 .
P(2) H(20) 2.952 .
P(2) H(21) 2.968 .
P(2) H(25) 2.840 .
P(2) H(26) 2.844 .
P(2) H(30) 2.967 .
P(2) H(36) 3.055 .
P(3) H(16) 3.558 .
P(3) H(26) 3.501 .
P(3) H(31) 2.847 .
P(3) H(35) 2.945 .
P(3) H(36) 2.877 .
P(3) H(40) 2.922 .
P(3) H(41) 2.953 .
P(3) H(45) 2.848 .
O(1) H(14) 2.846 3_555
O(1) H(15) 2.642 3_555
O(1) H(16) 3.520 .
O(1) H(26) 3.379 .
O(1) H(45) 2.958 .
C(1) H(15) 3.405 3_555
C(1) H(16) 3.087 .
C(1) H(26) 3.054 .
C(1) H(45) 2.766 .
C(2) H(2) 3.234 3_556
C(2) H(4) 3.194 .
C(2) H(4) 3.141 3_556
C(2) H(17) 3.299 .
C(2) H(31) 3.246 .
C(2) H(36) 3.541 .
C(3) H(1) 3.200 .
C(3) H(2) 3.265 .
C(3) H(4) 2.048 .
C(3) H(5) 3.281 .
C(3) H(7) 3.267 .
C(3) H(17) 3.464 .
C(3) H(34) 3.438 2_555
C(4) H(2) 3.300 .
C(4) H(2) 3.476 3_556
C(4) H(5) 2.028 .
C(4) H(6) 3.255 .
C(4) H(10) 3.432 4_555
C(4) H(17) 3.177 .
C(4) H(34) 3.286 2_555
C(5) H(4) 2.022 .
C(5) H(6) 2.041 .
C(5) H(7) 3.249 .
C(5) H(34) 3.409 2_555
C(5) H(35) 3.226 2_555
C(6) H(4) 3.252 .
C(6) H(5) 2.039 .
C(6) H(7) 2.024 .
C(6) H(12) 3.366 .
C(6) H(21) 3.298 1_455
C(6) H(22) 3.540 1_455
C(6) H(35) 2.902 2_555
C(6) H(40) 3.402 2_555
C(7) H(5) 3.251 .
C(7) H(6) 2.031 .
C(7) H(8) 3.098 .
C(7) H(12) 2.518 .
C(7) H(21) 3.481 1_455
C(7) H(22) 3.348 1_455
C(7) H(35) 3.487 2_555
C(7) H(40) 3.069 2_555
C(8) H(4) 3.260 .
C(8) H(6) 3.274 .
C(8) H(7) 2.042 .
C(8) H(8) 2.878 .
C(8) H(12) 2.670 .
C(9) H(7) 2.844 .
C(9) H(8) 2.022 .
C(9) H(9) 3.272 .
C(9) H(11) 3.261 .
C(9) H(16) 3.500 .
C(9) H(39) 3.284 2_555
C(9) H(46) 2.036 .
C(10) H(7) 3.051 .
C(10) H(9) 2.042 .
C(10) H(10) 3.252 .
C(10) H(25) 2.808 .
C(10) H(39) 3.249 2_555
C(10) H(40) 2.977 2_555
C(10) H(46) 3.233 .
C(11) H(8) 2.033 .
C(11) H(10) 2.025 .
C(11) H(11) 3.224 .
C(11) H(18) 3.324 4_554
C(11) H(24) 3.207 .
C(11) H(25) 3.369 .
C(11) H(39) 3.143 2_555
C(11) H(40) 3.020 2_555
C(12) H(8) 3.243 .
C(12) H(9) 2.023 .
C(12) H(11) 2.015 .
C(12) H(17) 3.528 4_554
C(12) H(18) 3.121 4_554
C(12) H(34) 3.443 3_555
C(12) H(39) 3.078 2_555
C(12) H(46) 3.242 .
C(13) H(9) 3.227 .
C(13) H(10) 2.022 .
C(13) H(15) 3.174 3_555
C(13) H(34) 3.344 3_555
C(13) H(35) 3.525 3_555
C(13) H(39) 3.082 2_555
C(13) H(46) 2.024 .
C(14) H(8) 3.232 .
C(14) H(10) 3.248 .
C(14) H(11) 2.023 .
C(14) H(15) 3.059 3_555
C(14) H(16) 3.300 .
C(14) H(39) 3.181 2_555
C(14) H(44) 3.405 3_555
C(15) H(7) 3.329 .
C(15) H(12) 2.040 .
C(15) H(13) 3.277 .
C(15) H(15) 3.282 .
C(15) H(16) 2.039 .
C(15) H(31) 2.985 .
C(15) H(46) 2.634 .
C(16) H(7) 3.059 .
C(16) H(13) 2.050 .
C(16) H(14) 3.273 .
C(16) H(16) 3.253 .
C(16) H(21) 3.568 1_455
C(16) H(27) 3.447 1_455
C(16) H(31) 3.418 .
C(16) H(32) 3.463 .
C(16) H(46) 3.469 .
C(17) H(12) 2.051 .
C(17) H(14) 2.030 .
C(17) H(15) 3.248 .
C(17) H(27) 3.238 1_455
C(17) H(32) 3.333 .
C(17) H(44) 3.425 3_555
C(18) H(12) 3.270 .
C(18) H(13) 2.030 .
C(18) H(15) 2.025 .
C(18) H(16) 3.241 .
C(18) H(32) 3.556 .
C(18) H(44) 3.523 3_555
C(19) H(13) 3.245 .
C(19) H(14) 2.024 .
C(19) H(16) 2.028 .
C(19) H(46) 3.366 .
C(20) H(12) 3.258 .
C(20) H(14) 3.247 .
C(20) H(15) 2.036 .
C(20) H(31) 3.338 .
C(20) H(45) 3.386 .
C(20) H(46) 2.584 .
C(21) H(2) 3.199 .
C(21) H(3) 3.466 .
C(21) H(4) 3.498 .
C(21) H(17) 2.040 .
C(21) H(18) 3.290 .
C(21) H(20) 3.289 .
C(21) H(30) 3.477 .
C(21) H(34) 3.567 2_555
C(22) H(2) 3.258 .
C(22) H(4) 3.199 .
C(22) H(10) 3.063 4_555
C(22) H(18) 2.047 .
C(22) H(19) 3.259 .
C(22) H(28) 3.394 3_656
C(22) H(29) 3.285 3_656
C(22) H(34) 3.373 2_555
C(23) H(10) 3.118 4_555
C(23) H(17) 2.039 .
C(23) H(19) 2.027 .
C(23) H(20) 3.255 .
C(23) H(23) 3.270 4_555
C(23) H(24) 3.555 4_555
C(23) H(28) 3.446 3_656
C(23) H(34) 3.531 2_555
C(24) H(17) 3.254 .
C(24) H(18) 2.032 .
C(24) H(20) 2.031 .
C(24) H(23) 3.265 4_555
C(24) H(30) 3.418 .
C(24) H(33) 3.194 2_555
C(24) H(37) 3.254 3_656
C(24) H(38) 3.200 3_656
C(24) H(43) 3.377 2_655
C(25) H(18) 3.255 .
C(25) H(19) 2.027 .
C(25) H(25) 3.257 .
C(25) H(30) 2.598 .
C(25) H(33) 3.042 2_555
C(25) H(37) 3.402 3_656
C(25) H(38) 3.404 3_656
C(25) H(42) 3.337 2_655
C(26) H(17) 3.254 .
C(26) H(19) 3.260 .
C(26) H(20) 2.047 .
C(26) H(25) 2.993 .
C(26) H(30) 2.633 .
C(26) H(33) 3.458 2_555
C(27) H(20) 2.827 .
C(27) H(21) 2.032 .
C(27) H(22) 3.260 .
C(27) H(24) 3.268 .
C(27) H(25) 2.032 .
C(27) H(26) 3.449 .
C(28) H(6) 3.091 1_655
C(28) H(12) 3.600 1_655
C(28) H(20) 3.551 .
C(28) H(22) 2.026 .
C(28) H(23) 3.254 .
C(28) H(25) 3.239 .
C(28) H(26) 3.286 .
C(29) H(6) 3.101 1_655
C(29) H(7) 3.343 1_655
C(29) H(21) 2.026 .
C(29) H(23) 2.029 .
C(29) H(24) 3.230 .
C(29) H(41) 3.366 2_655
C(30) H(18) 3.116 4_554
C(30) H(19) 3.303 4_554
C(30) H(21) 3.248 .
C(30) H(22) 2.021 .
C(30) H(24) 2.023 .
C(30) H(25) 3.249 .
C(30) H(41) 2.886 2_655
C(30) H(42) 3.487 2_655
C(31) H(9) 3.452 .
C(31) H(18) 3.050 4_554
C(31) H(22) 3.229 .
C(31) H(23) 2.029 .
C(31) H(25) 2.031 .
C(31) H(32) 3.370 2_555
C(31) H(33) 3.564 2_555
C(31) H(41) 3.379 2_655
C(31) H(42) 3.087 2_655
C(32) H(8) 3.080 .
C(32) H(20) 3.127 .
C(32) H(21) 3.239 .
C(32) H(23) 3.256 .
C(32) H(24) 2.033 .
C(32) H(33) 3.039 2_555
C(32) H(42) 3.207 2_655
C(33) H(20) 3.407 .
C(33) H(21) 2.615 .
C(33) H(26) 2.019 .
C(33) H(27) 3.257 .
C(33) H(29) 3.274 .
C(33) H(30) 2.051 .
C(33) H(36) 2.500 .
C(34) H(13) 3.385 1_655
C(34) H(21) 2.640 .
C(34) H(27) 2.031 .
C(34) H(28) 3.247 .
C(34) H(30) 3.250 .
C(34) H(36) 2.808 .
C(34) H(41) 3.441 .
C(35) H(12) 3.377 1_655
C(35) H(13) 3.382 1_655
C(35) H(21) 3.469 .
C(35) H(24) 3.498 2_645
C(35) H(26) 2.025 .
C(35) H(28) 2.025 .
C(35) H(29) 3.229 .
C(35) H(32) 3.055 1_655
C(35) H(36) 3.433 .
C(35) H(41) 3.385 .
C(36) H(24) 3.505 2_645
C(36) H(26) 3.241 .
C(36) H(27) 2.023 .
C(36) H(29) 2.016 .
C(36) H(30) 3.262 .
C(36) H(32) 3.432 1_655
C(37) H(27) 3.231 .
C(37) H(28) 2.022 .
C(37) H(30) 2.049 .
C(37) H(36) 3.493 .
C(37) H(37) 3.529 3_656
C(38) H(20) 3.210 .
C(38) H(21) 3.461 .
C(38) H(26) 3.247 .
C(38) H(28) 3.265 .
C(38) H(29) 2.042 .
C(38) H(36) 2.891 .
C(38) H(37) 3.185 3_656
C(39) H(16) 3.228 .
C(39) H(31) 2.027 .
C(39) H(32) 3.269 .
C(39) H(34) 3.279 .
C(39) H(35) 2.042 .
C(39) H(40) 2.572 .
C(39) H(45) 3.197 .
C(40) H(1) 3.338 .
C(40) H(9) 3.106 2_545
C(40) H(16) 3.388 .
C(40) H(32) 2.040 .
C(40) H(33) 3.258 .
C(40) H(35) 3.248 .
C(40) H(40) 3.297 .
C(41) H(8) 3.456 2_545
C(41) H(9) 3.093 2_545
C(41) H(24) 3.183 2_545
C(41) H(25) 3.382 2_545
C(41) H(27) 3.199 1_455
C(41) H(31) 2.037 .
C(41) H(33) 2.024 .
C(41) H(34) 3.244 .
C(42) H(8) 3.036 2_545
C(42) H(24) 3.566 2_545
C(42) H(25) 2.814 2_545
C(42) H(31) 3.251 .
C(42) H(32) 2.022 .
C(42) H(34) 2.034 .
C(42) H(35) 3.261 .
C(43) H(8) 3.017 2_545
C(43) H(11) 2.874 3_555
C(43) H(25) 3.560 2_545
C(43) H(32) 3.245 .
C(43) H(33) 2.035 .
C(43) H(35) 2.038 .
C(43) H(40) 3.549 .
C(44) H(6) 3.592 2_545
C(44) H(8) 3.446 2_545
C(44) H(11) 2.810 3_555
C(44) H(31) 3.249 .
C(44) H(33) 3.265 .
C(44) H(34) 2.041 .
C(44) H(40) 2.710 .
C(44) H(45) 3.296 .
C(45) H(3) 2.842 .
C(45) H(31) 3.596 .
C(45) H(36) 2.038 .
C(45) H(37) 3.272 .
C(45) H(39) 3.272 .
C(45) H(40) 2.019 .
C(45) H(41) 2.578 .
C(46) H(3) 2.616 .
C(46) H(23) 3.401 2_645
C(46) H(37) 2.034 .
C(46) H(38) 3.256 .
C(46) H(40) 3.236 .
C(46) H(41) 3.018 .
C(47) H(3) 2.925 .
C(47) H(19) 3.568 3_656
C(47) H(23) 2.993 2_645
C(47) H(29) 3.560 3_656
C(47) H(30) 3.221 3_656
C(47) H(36) 2.030 .
C(47) H(38) 2.030 .
C(47) H(39) 3.242 .
C(48) H(3) 3.347 .
C(48) H(5) 3.164 3_556
C(48) H(19) 3.220 3_656
C(48) H(22) 3.352 2_645
C(48) H(23) 2.977 2_645
C(48) H(36) 3.251 .
C(48) H(37) 2.028 .
C(48) H(39) 2.026 .
C(48) H(40) 3.253 .
C(49) H(3) 3.518 .
C(49) H(7) 3.187 2_545
C(49) H(22) 2.877 2_645
C(49) H(23) 3.315 2_645
C(49) H(37) 3.240 .
C(49) H(38) 2.026 .
C(49) H(40) 2.042 .
C(50) H(3) 3.286 .
C(50) H(7) 3.136 2_545
C(50) H(9) 3.343 2_545
C(50) H(22) 3.395 2_645
C(50) H(35) 3.485 .
C(50) H(36) 3.235 .
C(50) H(38) 3.262 .
C(50) H(39) 2.050 .
C(50) H(41) 3.025 .
C(51) H(26) 3.011 .
C(51) H(35) 2.572 .
C(51) H(40) 3.565 .
C(51) H(41) 2.034 .
C(51) H(42) 3.281 .
C(51) H(44) 3.286 .
C(51) H(45) 2.028 .
C(52) H(6) 3.198 2_545
C(52) H(26) 3.048 .
C(52) H(27) 3.263 .
C(52) H(35) 3.190 .
C(52) H(42) 2.046 .
C(52) H(43) 3.259 .
C(52) H(45) 3.239 .
C(53) H(6) 3.438 2_545
C(53) H(20) 3.245 2_645
C(53) H(27) 3.270 .
C(53) H(41) 2.041 .
C(53) H(43) 2.022 .
C(53) H(44) 3.254 .
C(54) H(14) 3.539 1_655
C(54) H(19) 3.424 2_645
C(54) H(20) 3.576 2_645
C(54) H(38) 3.405 4_544
C(54) H(41) 3.253 .
C(54) H(42) 2.023 .
C(54) H(44) 2.044 .
C(54) H(45) 3.257 .
C(55) H(11) 3.582 3_555
C(55) H(42) 3.254 .
C(55) H(43) 2.038 .
C(55) H(45) 2.035 .
C(55) H(46) 3.509 3_555
C(56) H(11) 3.316 3_555
C(56) H(16) 3.403 .
C(56) H(26) 3.541 .
C(56) H(35) 2.869 .
C(56) H(41) 3.241 .
C(56) H(43) 3.262 .
C(56) H(44) 2.048 .
C(56) H(46) 3.512 3_555
H(1) Ge(1) 2.483 .
H(1) C(3) 3.200 .
H(1) C(40) 3.338 .
H(1) H(2) 1.600 .
H(1) H(2) 3.339 3_556
H(1) H(3) 1.600 .
H(1) H(4) 3.377 .
H(1) H(4) 3.310 3_556
H(1) H(9) 3.148 2_545
H(1) H(17) 3.146 3_556
H(1) H(28) 3.133 1_455
H(1) H(31) 2.622 .
H(2) Ge(1) 2.483 .
H(2) C(2) 3.234 3_556
H(2) C(3) 3.265 .
H(2) C(4) 3.300 .
H(2) C(4) 3.476 3_556
H(2) C(21) 3.199 .
H(2) C(22) 3.258 .
H(2) H(1) 1.600 .
H(2) H(1) 3.339 3_556
H(2) H(2) 2.356 3_556
H(2) H(3) 1.600 .
H(2) H(4) 2.721 .
H(2) H(4) 2.607 3_556
H(2) H(17) 2.701 .
H(2) H(17) 3.334 3_556
H(2) H(29) 3.228 3_656
H(3) Ge(1) 2.483 .
H(3) C(21) 3.466 .
H(3) C(45) 2.842 .
H(3) C(46) 2.616 .
H(3) C(47) 2.925 .
H(3) C(48) 3.347 .
H(3) C(49) 3.518 .
H(3) C(50) 3.286 .
H(3) H(1) 1.600 .
H(3) H(2) 1.600 .
H(3) H(4) 3.021 3_556
H(3) H(29) 3.225 3_656
H(3) H(31) 3.585 .
H(3) H(36) 2.895 .
H(3) H(37) 3.384 .
H(4) Ge(1) 3.099 .
H(4) C(2) 3.194 .
H(4) C(2) 3.141 3_556
H(4) C(3) 2.048 .
H(4) C(5) 2.022 .
H(4) C(6) 3.252 .
H(4) C(8) 3.260 .
H(4) C(21) 3.498 .
H(4) C(22) 3.199 .
H(4) H(1) 3.377 .
H(4) H(1) 3.310 3_556
H(4) H(2) 2.721 .
H(4) H(2) 2.607 3_556
H(4) H(3) 3.021 3_556
H(4) H(5) 2.320 .
H(4) H(10) 3.019 4_555
H(4) H(17) 2.572 .
H(4) H(29) 3.478 1_455
H(5) C(3) 3.281 .
H(5) C(4) 2.028 .
H(5) C(6) 2.039 .
H(5) C(7) 3.251 .
H(5) C(48) 3.164 3_556
H(5) H(4) 2.320 .
H(5) H(6) 2.344 .
H(5) H(10) 3.457 4_555
H(5) H(29) 3.534 1_455
H(5) H(30) 3.568 1_455
H(5) H(35) 3.390 2_555
H(5) H(38) 2.731 3_556
H(6) C(4) 3.255 .
H(6) C(5) 2.041 .
H(6) C(7) 2.031 .
H(6) C(8) 3.274 .
H(6) C(28) 3.091 1_455
H(6) C(29) 3.101 1_455
H(6) C(44) 3.592 2_555
H(6) C(52) 3.198 2_555
H(6) C(53) 3.438 2_555
H(6) H(5) 2.344 .
H(6) H(7) 2.326 .
H(6) H(21) 3.032 1_455
H(6) H(22) 3.072 1_455
H(6) H(35) 2.834 2_555
H(6) H(40) 3.229 2_555
H(6) H(41) 3.137 2_555
H(6) H(42) 3.550 2_555
H(7) P(1) 2.951 .
H(7) C(3) 3.267 .
H(7) C(5) 3.249 .
H(7) C(6) 2.024 .
H(7) C(8) 2.042 .
H(7) C(9) 2.844 .
H(7) C(10) 3.051 .
H(7) C(15) 3.329 .
H(7) C(16) 3.059 .
H(7) C(29) 3.343 1_455
H(7) C(49) 3.187 2_555
H(7) C(50) 3.136 2_555
H(7) H(6) 2.326 .
H(7) H(8) 3.049 .
H(7) H(12) 2.427 .
H(7) H(21) 3.348 1_455
H(7) H(22) 2.673 1_455
H(7) H(39) 2.722 2_555
H(7) H(40) 2.604 2_555
H(8) P(1) 2.862 .
H(8) C(7) 3.098 .
H(8) C(8) 2.878 .
H(8) C(9) 2.022 .
H(8) C(11) 2.033 .
H(8) C(12) 3.243 .
H(8) C(14) 3.232 .
H(8) C(32) 3.080 .
H(8) C(41) 3.456 2_555
H(8) C(42) 3.036 2_555
H(8) C(43) 3.017 2_555
H(8) C(44) 3.446 2_555
H(8) H(7) 3.049 .
H(8) H(9) 2.333 .
H(8) H(24) 3.533 .
H(8) H(25) 2.302 .
H(8) H(33) 3.306 2_555
H(8) H(34) 3.266 2_555
H(8) H(40) 2.935 2_555
H(9) C(9) 3.272 .
H(9) C(10) 2.042 .
H(9) C(12) 2.023 .
H(9) C(13) 3.227 .
H(9) C(31) 3.452 .
H(9) C(40) 3.106 2_555
H(9) C(41) 3.093 2_555
H(9) C(50) 3.343 2_555
H(9) H(1) 3.148 2_555
H(9) H(8) 2.333 .
H(9) H(10) 2.328 .
H(9) H(18) 3.179 4_554
H(9) H(24) 2.795 .
H(9) H(25) 3.352 .
H(9) H(31) 3.263 2_555
H(9) H(32) 3.243 2_555
H(9) H(40) 2.995 2_555
H(10) C(4) 3.432 4_554
H(10) C(10) 3.252 .
H(10) C(11) 2.025 .
H(10) C(13) 2.022 .
H(10) C(14) 3.248 .
H(10) C(22) 3.063 4_554
H(10) C(23) 3.118 4_554
H(10) H(4) 3.019 4_554
H(10) H(5) 3.457 4_554
H(10) H(9) 2.328 .
H(10) H(11) 2.317 .
H(10) H(17) 2.688 4_554
H(10) H(18) 2.790 4_554
H(10) H(34) 2.913 3_555
H(10) H(39) 3.559 2_555
H(11) C(9) 3.261 .
H(11) C(11) 3.224 .
H(11) C(12) 2.015 .
H(11) C(14) 2.023 .
H(11) C(43) 2.874 3_555
H(11) C(44) 2.810 3_555
H(11) C(55) 3.582 3_555
H(11) C(56) 3.316 3_555
H(11) H(10) 2.317 .
H(11) H(15) 3.026 3_555
H(11) H(34) 2.704 3_555
H(11) H(35) 2.597 3_555
H(11) H(39) 3.554 2_555
H(11) H(44) 3.548 3_555
H(11) H(45) 3.081 3_555
H(11) H(46) 2.315 .
H(12) P(1) 2.981 .
H(12) C(6) 3.366 .
H(12) C(7) 2.518 .
H(12) C(8) 2.670 .
H(12) C(15) 2.040 .
H(12) C(17) 2.051 .
H(12) C(18) 3.270 .
H(12) C(20) 3.258 .
H(12) C(28) 3.600 1_455
H(12) C(35) 3.377 1_455
H(12) H(7) 2.427 .
H(12) H(13) 2.351 .
H(12) H(21) 2.794 1_455
H(12) H(22) 3.399 1_455
H(12) H(27) 3.324 1_455
H(13) C(15) 3.277 .
H(13) C(16) 2.050 .
H(13) C(18) 2.030 .
H(13) C(19) 3.245 .
H(13) C(34) 3.385 1_455
H(13) C(35) 3.382 1_455
H(13) H(12) 2.351 .
H(13) H(14) 2.329 .
H(13) H(21) 3.358 1_455
H(13) H(26) 2.944 1_455
H(13) H(27) 2.938 1_455
H(14) O(1) 2.846 3_555
H(14) C(16) 3.273 .
H(14) C(17) 2.030 .
H(14) C(19) 2.024 .
H(14) C(20) 3.247 .
H(14) C(54) 3.539 1_455
H(14) H(13) 2.329 .
H(14) H(15) 2.325 .
H(14) H(43) 3.045 1_455
H(15) O(1) 2.642 3_555
H(15) C(1) 3.405 3_555
H(15) C(13) 3.174 3_555
H(15) C(14) 3.059 3_555
H(15) C(15) 3.282 .
H(15) C(17) 3.248 .
H(15) C(18) 2.025 .
H(15) C(20) 2.036 .
H(15) H(11) 3.026 3_555
H(15) H(14) 2.325 .
H(15) H(16) 2.328 .
H(15) H(16) 3.549 3_555
H(15) H(46) 2.825 3_555
H(16) Ir(1) 3.368 .
H(16) P(1) 2.844 .
H(16) P(3) 3.558 .
H(16) O(1) 3.520 .
H(16) C(1) 3.087 .
H(16) C(9) 3.500 .
H(16) C(14) 3.300 .
H(16) C(15) 2.039 .
H(16) C(16) 3.253 .
H(16) C(18) 3.241 .
H(16) C(19) 2.028 .
H(16) C(39) 3.228 .
H(16) C(40) 3.388 .
H(16) C(56) 3.403 .
H(16) H(15) 2.328 .
H(16) H(15) 3.549 3_555
H(16) H(31) 3.553 .
H(16) H(45) 2.497 .
H(16) H(46) 2.616 .
H(16) H(46) 3.380 3_555
H(17) Ge(1) 3.105 .
H(17) C(2) 3.299 .
H(17) C(3) 3.464 .
H(17) C(4) 3.177 .
H(17) C(12) 3.528 4_555
H(17) C(21) 2.040 .
H(17) C(23) 2.039 .
H(17) C(24) 3.254 .
H(17) C(26) 3.254 .
H(17) H(1) 3.146 3_556
H(17) H(2) 2.701 .
H(17) H(2) 3.334 3_556
H(17) H(4) 2.572 .
H(17) H(10) 2.688 4_555
H(17) H(18) 2.341 .
H(17) H(28) 3.015 3_656
H(17) H(29) 3.172 3_656
H(18) C(11) 3.324 4_555
H(18) C(12) 3.121 4_555
H(18) C(21) 3.290 .
H(18) C(22) 2.047 .
H(18) C(24) 2.032 .
H(18) C(25) 3.255 .
H(18) C(30) 3.116 4_555
H(18) C(31) 3.050 4_555
H(18) H(9) 3.179 4_555
H(18) H(10) 2.790 4_555
H(18) H(17) 2.341 .
H(18) H(19) 2.330 .
H(18) H(23) 2.806 4_555
H(18) H(24) 2.673 4_555
H(18) H(28) 3.129 3_656
H(19) C(22) 3.259 .
H(19) C(23) 2.027 .
H(19) C(25) 2.027 .
H(19) C(26) 3.260 .
H(19) C(30) 3.303 4_555
H(19) C(47) 3.568 3_656
H(19) C(48) 3.220 3_656
H(19) C(54) 3.424 2_655
H(19) H(18) 2.330 .
H(19) H(20) 2.329 .
H(19) H(23) 2.802 4_555
H(19) H(33) 3.424 2_555
H(19) H(37) 3.333 3_656
H(19) H(38) 2.701 3_656
H(19) H(42) 3.571 2_655
H(19) H(43) 2.605 2_655
H(20) P(2) 2.952 .
H(20) C(21) 3.289 .
H(20) C(23) 3.255 .
H(20) C(24) 2.031 .
H(20) C(26) 2.047 .
H(20) C(27) 2.827 .
H(20) C(28) 3.551 .
H(20) C(32) 3.127 .
H(20) C(33) 3.407 .
H(20) C(38) 3.210 .
H(20) C(53) 3.245 2_655
H(20) C(54) 3.576 2_655
H(20) H(19) 2.329 .
H(20) H(25) 3.199 .
H(20) H(30) 2.603 .
H(20) H(33) 3.210 2_555
H(20) H(37) 3.549 3_656
H(20) H(38) 3.080 3_656
H(20) H(42) 2.645 2_655
H(20) H(43) 3.282 2_655
H(21) P(2) 2.968 .
H(21) C(6) 3.298 1_655
H(21) C(7) 3.481 1_655
H(21) C(16) 3.568 1_655
H(21) C(27) 2.032 .
H(21) C(29) 2.026 .
H(21) C(30) 3.248 .
H(21) C(32) 3.239 .
H(21) C(33) 2.615 .
H(21) C(34) 2.640 .
H(21) C(35) 3.469 .
H(21) C(38) 3.461 .
H(21) H(6) 3.032 1_655
H(21) H(7) 3.348 1_655
H(21) H(12) 2.794 1_655
H(21) H(13) 3.358 1_655
H(21) H(22) 2.319 .
H(21) H(26) 2.662 .
H(22) C(6) 3.540 1_655
H(22) C(7) 3.348 1_655
H(22) C(27) 3.260 .
H(22) C(28) 2.026 .
H(22) C(30) 2.021 .
H(22) C(31) 3.229 .
H(22) C(48) 3.352 2_655
H(22) C(49) 2.877 2_655
H(22) C(50) 3.395 2_655
H(22) H(6) 3.072 1_655
H(22) H(7) 2.673 1_655
H(22) H(12) 3.399 1_655
H(22) H(21) 2.319 .
H(22) H(23) 2.326 .
H(22) H(38) 3.559 2_655
H(22) H(39) 2.754 2_655
H(22) H(40) 3.594 2_655
H(22) H(41) 3.581 2_655
H(23) C(23) 3.270 4_554
H(23) C(24) 3.265 4_554
H(23) C(28) 3.254 .
H(23) C(29) 2.029 .
H(23) C(31) 2.029 .
H(23) C(32) 3.256 .
H(23) C(46) 3.401 2_655
H(23) C(47) 2.993 2_655
H(23) C(48) 2.977 2_655
H(23) C(49) 3.315 2_655
H(23) H(18) 2.806 4_554
H(23) H(19) 2.802 4_554
H(23) H(22) 2.326 .
H(23) H(24) 2.329 .
H(23) H(37) 3.283 2_655
H(23) H(38) 3.292 2_655
H(23) H(41) 2.768 2_655
H(24) C(11) 3.207 .
H(24) C(23) 3.555 4_554
H(24) C(27) 3.268 .
H(24) C(29) 3.230 .
H(24) C(30) 2.023 .
H(24) C(32) 2.033 .
H(24) C(35) 3.498 2_655
H(24) C(36) 3.505 2_655
H(24) C(41) 3.183 2_555
H(24) C(42) 3.566 2_555
H(24) H(8) 3.533 .
H(24) H(9) 2.795 .
H(24) H(18) 2.673 4_554
H(24) H(23) 2.329 .
H(24) H(25) 2.327 .
H(24) H(27) 3.018 2_655
H(24) H(28) 3.036 2_655
H(24) H(32) 2.659 2_555
H(24) H(33) 3.397 2_555
H(24) H(41) 3.588 2_655
H(24) H(42) 3.275 2_655
H(25) P(2) 2.840 .
H(25) C(10) 2.808 .
H(25) C(11) 3.369 .
H(25) C(25) 3.257 .
H(25) C(26) 2.993 .
H(25) C(27) 2.032 .
H(25) C(28) 3.239 .
H(25) C(30) 3.249 .
H(25) C(31) 2.031 .
H(25) C(41) 3.382 2_555
H(25) C(42) 2.814 2_555
H(25) C(43) 3.560 2_555
H(25) H(8) 2.302 .
H(25) H(9) 3.352 .
H(25) H(20) 3.199 .
H(25) H(24) 2.327 .
H(25) H(32) 3.409 2_555
H(25) H(33) 2.400 2_555
H(25) H(42) 3.477 2_655
H(26) Ir(1) 3.405 .
H(26) P(2) 2.844 .
H(26) P(3) 3.501 .
H(26) O(1) 3.379 .
H(26) C(1) 3.054 .
H(26) C(27) 3.449 .
H(26) C(28) 3.286 .
H(26) C(33) 2.019 .
H(26) C(35) 2.025 .
H(26) C(36) 3.241 .
H(26) C(38) 3.247 .
H(26) C(51) 3.011 .
H(26) C(52) 3.048 .
H(26) C(56) 3.541 .
H(26) H(13) 2.944 1_655
H(26) H(21) 2.662 .
H(26) H(27) 2.323 .
H(26) H(36) 3.143 .
H(26) H(41) 3.232 .
H(27) C(16) 3.447 1_655
H(27) C(17) 3.238 1_655
H(27) C(33) 3.257 .
H(27) C(34) 2.031 .
H(27) C(36) 2.023 .
H(27) C(37) 3.231 .
H(27) C(41) 3.199 1_655
H(27) C(52) 3.263 .
H(27) C(53) 3.270 .
H(27) H(12) 3.324 1_655
H(27) H(13) 2.938 1_655
H(27) H(24) 3.018 2_645
H(27) H(26) 2.323 .
H(27) H(28) 2.325 .
H(27) H(32) 2.261 1_655
H(27) H(41) 3.146 .
H(27) H(42) 3.149 .
H(28) C(22) 3.394 3_656
H(28) C(23) 3.446 3_656
H(28) C(34) 3.247 .
H(28) C(35) 2.025 .
H(28) C(37) 2.022 .
H(28) C(38) 3.265 .
H(28) H(1) 3.133 1_655
H(28) H(17) 3.015 3_656
H(28) H(18) 3.129 3_656
H(28) H(24) 3.036 2_645
H(28) H(27) 2.325 .
H(28) H(29) 2.317 .
H(28) H(31) 3.454 1_655
H(28) H(32) 3.044 1_655
H(29) C(22) 3.285 3_656
H(29) C(33) 3.274 .
H(29) C(35) 3.229 .
H(29) C(36) 2.016 .
H(29) C(38) 2.042 .
H(29) C(47) 3.560 3_656
H(29) H(2) 3.228 3_656
H(29) H(3) 3.225 3_656
H(29) H(4) 3.478 1_655
H(29) H(5) 3.534 1_655
H(29) H(17) 3.172 3_656
H(29) H(28) 2.317 .
H(29) H(30) 2.347 .
H(29) H(37) 3.087 3_656
H(30) P(2) 2.967 .
H(30) C(21) 3.477 .
H(30) C(24) 3.418 .
H(30) C(25) 2.598 .
H(30) C(26) 2.633 .
H(30) C(33) 2.051 .
H(30) C(34) 3.250 .
H(30) C(36) 3.262 .
H(30) C(37) 2.049 .
H(30) C(47) 3.221 3_656
H(30) H(5) 3.568 1_655
H(30) H(20) 2.603 .
H(30) H(29) 2.347 .
H(30) H(36) 3.274 .
H(30) H(37) 2.389 3_656
H(30) H(38) 3.492 3_656
H(31) Ir(1) 3.422 .
H(31) Ge(1) 3.245 .
H(31) P(1) 3.335 .
H(31) P(3) 2.847 .
H(31) C(2) 3.246 .
H(31) C(15) 2.985 .
H(31) C(16) 3.418 .
H(31) C(20) 3.338 .
H(31) C(39) 2.027 .
H(31) C(41) 2.037 .
H(31) C(42) 3.251 .
H(31) C(44) 3.249 .
H(31) C(45) 3.596 .
H(31) H(1) 2.622 .
H(31) H(3) 3.585 .
H(31) H(9) 3.263 2_545
H(31) H(16) 3.553 .
H(31) H(28) 3.454 1_455
H(31) H(32) 2.335 .
H(32) C(16) 3.463 .
H(32) C(17) 3.333 .
H(32) C(18) 3.556 .
H(32) C(31) 3.370 2_545
H(32) C(35) 3.055 1_455
H(32) C(36) 3.432 1_455
H(32) C(39) 3.269 .
H(32) C(40) 2.040 .
H(32) C(42) 2.022 .
H(32) C(43) 3.245 .
H(32) H(9) 3.243 2_545
H(32) H(24) 2.659 2_545
H(32) H(25) 3.409 2_545
H(32) H(27) 2.261 1_455
H(32) H(28) 3.044 1_455
H(32) H(31) 2.335 .
H(32) H(33) 2.324 .
H(32) H(42) 3.368 1_455
H(33) C(24) 3.194 2_545
H(33) C(25) 3.042 2_545
H(33) C(26) 3.458 2_545
H(33) C(31) 3.564 2_545
H(33) C(32) 3.039 2_545
H(33) C(40) 3.258 .
H(33) C(41) 2.024 .
H(33) C(43) 2.035 .
H(33) C(44) 3.265 .
H(33) H(8) 3.306 2_545
H(33) H(19) 3.424 2_545
H(33) H(20) 3.210 2_545
H(33) H(24) 3.397 2_545
H(33) H(25) 2.400 2_545
H(33) H(32) 2.324 .
H(33) H(34) 2.337 .
H(33) H(42) 3.027 1_455
H(34) C(3) 3.438 2_545
H(34) C(4) 3.286 2_545
H(34) C(5) 3.409 2_545
H(34) C(12) 3.443 3_555
H(34) C(13) 3.344 3_555
H(34) C(21) 3.567 2_545
H(34) C(22) 3.373 2_545
H(34) C(23) 3.531 2_545
H(34) C(39) 3.279 .
H(34) C(41) 3.244 .
H(34) C(42) 2.034 .
H(34) C(44) 2.041 .
H(34) H(8) 3.266 2_545
H(34) H(10) 2.913 3_555
H(34) H(11) 2.704 3_555
H(34) H(33) 2.337 .
H(34) H(35) 2.338 .
H(35) P(3) 2.945 .
H(35) C(5) 3.226 2_545
H(35) C(6) 2.902 2_545
H(35) C(7) 3.487 2_545
H(35) C(13) 3.525 3_555
H(35) C(39) 2.042 .
H(35) C(40) 3.248 .
H(35) C(42) 3.261 .
H(35) C(43) 2.038 .
H(35) C(50) 3.485 .
H(35) C(51) 2.572 .
H(35) C(52) 3.190 .
H(35) C(56) 2.869 .
H(35) H(5) 3.390 2_545
H(35) H(6) 2.834 2_545
H(35) H(11) 2.597 3_555
H(35) H(34) 2.338 .
H(35) H(40) 2.796 .
H(35) H(41) 3.549 .
H(35) H(45) 3.056 .
H(36) Ir(1) 3.327 .
H(36) Ge(1) 3.313 .
H(36) P(2) 3.055 .
H(36) P(3) 2.877 .
H(36) C(2) 3.541 .
H(36) C(33) 2.500 .
H(36) C(34) 2.808 .
H(36) C(35) 3.433 .
H(36) C(37) 3.493 .
H(36) C(38) 2.891 .
H(36) C(45) 2.038 .
H(36) C(47) 2.030 .
H(36) C(48) 3.251 .
H(36) C(50) 3.235 .
H(36) H(3) 2.895 .
H(36) H(26) 3.143 .
H(36) H(30) 3.274 .
H(36) H(37) 2.328 .
H(36) H(41) 3.310 .
H(37) C(24) 3.254 3_656
H(37) C(25) 3.402 3_656
H(37) C(37) 3.529 3_656
H(37) C(38) 3.185 3_656
H(37) C(45) 3.272 .
H(37) C(46) 2.034 .
H(37) C(48) 2.028 .
H(37) C(49) 3.240 .
H(37) H(3) 3.384 .
H(37) H(19) 3.333 3_656
H(37) H(20) 3.549 3_656
H(37) H(23) 3.283 2_645
H(37) H(29) 3.087 3_656
H(37) H(30) 2.389 3_656
H(37) H(36) 2.328 .
H(37) H(38) 2.330 .
H(38) C(24) 3.200 3_656
H(38) C(25) 3.404 3_656
H(38) C(46) 3.256 .
H(38) C(47) 2.030 .
H(38) C(49) 2.026 .
H(38) C(50) 3.262 .
H(38) C(54) 3.405 4_545
H(38) H(5) 2.731 3_556
H(38) H(19) 2.701 3_656
H(38) H(20) 3.080 3_656
H(38) H(22) 3.559 2_645
H(38) H(23) 3.292 2_645
H(38) H(30) 3.492 3_656
H(38) H(37) 2.330 .
H(38) H(39) 2.329 .
H(38) H(43) 3.046 4_545
H(39) C(9) 3.284 2_545
H(39) C(10) 3.249 2_545
H(39) C(11) 3.143 2_545
H(39) C(12) 3.078 2_545
H(39) C(13) 3.082 2_545
H(39) C(14) 3.181 2_545
H(39) C(45) 3.272 .
H(39) C(47) 3.242 .
H(39) C(48) 2.026 .
H(39) C(50) 2.050 .
H(39) H(7) 2.722 2_545
H(39) H(10) 3.559 2_545
H(39) H(11) 3.554 2_545
H(39) H(22) 2.754 2_645
H(39) H(38) 2.329 .
H(39) H(40) 2.344 .
H(39) H(44) 3.428 4_545
H(40) P(3) 2.922 .
H(40) C(6) 3.402 2_545
H(40) C(7) 3.069 2_545
H(40) C(10) 2.977 2_545
H(40) C(11) 3.020 2_545
H(40) C(39) 2.572 .
H(40) C(40) 3.297 .
H(40) C(43) 3.549 .
H(40) C(44) 2.710 .
H(40) C(45) 2.019 .
H(40) C(46) 3.236 .
H(40) C(48) 3.253 .
H(40) C(49) 2.042 .
H(40) C(51) 3.565 .
H(40) H(6) 3.229 2_545
H(40) H(7) 2.604 2_545
H(40) H(8) 2.935 2_545
H(40) H(9) 2.995 2_545
H(40) H(22) 3.594 2_645
H(40) H(35) 2.796 .
H(40) H(39) 2.344 .
H(40) H(41) 3.303 .
H(41) P(3) 2.953 .
H(41) C(29) 3.366 2_645
H(41) C(30) 2.886 2_645
H(41) C(31) 3.379 2_645
H(41) C(34) 3.441 .
H(41) C(35) 3.385 .
H(41) C(45) 2.578 .
H(41) C(46) 3.018 .
H(41) C(50) 3.025 .
H(41) C(51) 2.034 .
H(41) C(53) 2.041 .
H(41) C(54) 3.253 .
H(41) C(56) 3.241 .
H(41) H(6) 3.137 2_545
H(41) H(22) 3.581 2_645
H(41) H(23) 2.768 2_645
H(41) H(24) 3.588 2_645
H(41) H(26) 3.232 .
H(41) H(27) 3.146 .
H(41) H(35) 3.549 .
H(41) H(36) 3.310 .
H(41) H(40) 3.303 .
H(41) H(42) 2.340 .
H(42) C(25) 3.337 2_645
H(42) C(30) 3.487 2_645
H(42) C(31) 3.087 2_645
H(42) C(32) 3.207 2_645
H(42) C(51) 3.281 .
H(42) C(52) 2.046 .
H(42) C(54) 2.023 .
H(42) C(55) 3.254 .
H(42) H(6) 3.550 2_545
H(42) H(19) 3.571 2_645
H(42) H(20) 2.645 2_645
H(42) H(24) 3.275 2_645
H(42) H(25) 3.477 2_645
H(42) H(27) 3.149 .
H(42) H(32) 3.368 1_655
H(42) H(33) 3.027 1_655
H(42) H(41) 2.340 .
H(42) H(43) 2.321 .
H(43) C(24) 3.377 2_645
H(43) C(52) 3.259 .
H(43) C(53) 2.022 .
H(43) C(55) 2.038 .
H(43) C(56) 3.262 .
H(43) H(14) 3.045 1_655
H(43) H(19) 2.605 2_645
H(43) H(20) 3.282 2_645
H(43) H(38) 3.046 4_544
H(43) H(42) 2.321 .
H(43) H(44) 2.346 .
H(44) C(14) 3.405 3_555
H(44) C(17) 3.425 3_555
H(44) C(18) 3.523 3_555
H(44) C(51) 3.286 .
H(44) C(53) 3.254 .
H(44) C(54) 2.044 .
H(44) C(56) 2.048 .
H(44) H(11) 3.548 3_555
H(44) H(39) 3.428 4_544
H(44) H(43) 2.346 .
H(44) H(45) 2.340 .
H(44) H(46) 2.961 3_555
H(45) Ir(1) 3.566 .
H(45) P(3) 2.848 .
H(45) O(1) 2.958 .
H(45) C(1) 2.766 .
H(45) C(20) 3.386 .
H(45) C(39) 3.197 .
H(45) C(44) 3.296 .
H(45) C(51) 2.028 .
H(45) C(52) 3.239 .
H(45) C(54) 3.257 .
H(45) C(55) 2.035 .
H(45) H(11) 3.081 3_555
H(45) H(16) 2.497 .
H(45) H(35) 3.056 .
H(45) H(44) 2.340 .
H(45) H(46) 2.954 3_555
H(46) P(1) 2.949 .
H(46) C(9) 2.036 .
H(46) C(10) 3.233 .
H(46) C(12) 3.242 .
H(46) C(13) 2.024 .
H(46) C(15) 2.634 .
H(46) C(16) 3.469 .
H(46) C(19) 3.366 .
H(46) C(20) 2.584 .
H(46) C(55) 3.509 3_555
H(46) C(56) 3.512 3_555
H(46) H(11) 2.315 .
H(46) H(15) 2.825 3_555
H(46) H(16) 2.616 .
H(46) H(16) 3.380 3_555
H(46) H(44) 2.961 3_555
H(46) H(45) 2.954 3_555

loop_
_geom_torsion_atom_site_label_1
_geom_torsion_atom_site_label_2
_geom_torsion_atom_site_label_3
_geom_torsion_atom_site_label_4
_geom_torsion
Ge(1) Ir(1) P(1) C(8) 13.25(15)
Ge(1) Ir(1) P(1) C(9) 132.69(15)
Ge(1) Ir(1) P(1) C(15) -109.68(16)
P(1) Ir(1) Ge(1) C(2) 115.5(2)
P(1) Ir(1) Ge(1) C(3) -8.56(14)
P(1) Ir(1) Ge(1) C(21) -115.92(13)
Ge(1) Ir(1) P(2) C(26) -17.15(14)
Ge(1) Ir(1) P(2) C(27) -137.01(15)
Ge(1) Ir(1) P(2) C(33) 105.07(17)
P(2) Ir(1) Ge(1) C(2) -117.6(2)
P(2) Ir(1) Ge(1) C(3) 118.42(14)
P(2) Ir(1) Ge(1) C(21) 11.07(13)
Ge(1) Ir(1) P(3) C(39) 82.39(15)
Ge(1) Ir(1) P(3) C(45) -40.17(15)
Ge(1) Ir(1) P(3) C(51) -159.91(14)
P(3) Ir(1) Ge(1) C(2) -1.7(2)
P(3) Ir(1) Ge(1) C(3) -125.69(13)
P(3) Ir(1) Ge(1) C(21) 126.95(13)
Ge(1) Ir(1) C(1) O(1) 14(4)
C(1) Ir(1) Ge(1) C(2) -172.1(5)
C(1) Ir(1) Ge(1) C(3) 63.9(5)
C(1) Ir(1) Ge(1) C(21) -43.4(5)
P(1) Ir(1) P(2) C(26) 58.10(15)
P(1) Ir(1) P(2) C(27) -61.76(16)
P(1) Ir(1) P(2) C(33) -179.68(17)
P(2) Ir(1) P(1) C(8) -62.25(16)
P(2) Ir(1) P(1) C(9) 57.19(16)
P(2) Ir(1) P(1) C(15) 174.82(15)
P(1) Ir(1) P(3) C(39) -1.40(16)
P(1) Ir(1) P(3) C(45) -123.96(15)
P(1) Ir(1) P(3) C(51) 116.30(14)
P(3) Ir(1) P(1) C(8) 104.70(15)
P(3) Ir(1) P(1) C(9) -135.86(15)
P(3) Ir(1) P(1) C(15) -18.23(16)
P(1) Ir(1) C(1) O(1) 85(3)
C(1) Ir(1) P(1) C(8) -152.9(2)
C(1) Ir(1) P(1) C(9) -33.4(2)
C(1) Ir(1) P(1) C(15) 84.2(2)
P(2) Ir(1) P(3) C(39) 166.71(15)
P(2) Ir(1) P(3) C(45) 44.14(16)
P(2) Ir(1) P(3) C(51) -75.59(14)
P(3) Ir(1) P(2) C(26) -109.00(15)
P(3) Ir(1) P(2) C(27) 131.14(15)
P(3) Ir(1) P(2) C(33) 13.22(18)
P(2) Ir(1) C(1) O(1) -40(3)
C(1) Ir(1) P(2) C(26) 151.1(2)
C(1) Ir(1) P(2) C(27) 31.2(2)
C(1) Ir(1) P(2) C(33) -86.7(2)
P(3) Ir(1) C(1) O(1) -157(3)
C(1) Ir(1) P(3) C(39) -100.0(2)
C(1) Ir(1) P(3) C(45) 137.4(2)
C(1) Ir(1) P(3) C(51) 17.66(19)
Ir(1) Ge(1) C(3) C(4) -172.6(3)
Ir(1) Ge(1) C(3) C(8) 2.2(3)
Ir(1) Ge(1) C(21) C(22) 169.8(3)
Ir(1) Ge(1) C(21) C(26) -2.7(3)
C(2) Ge(1) C(3) C(4) 48.0(4)
C(2) Ge(1) C(3) C(8) -137.3(3)
C(2) Ge(1) C(21) C(22) -48.8(4)
C(2) Ge(1) C(21) C(26) 138.7(3)
C(3) Ge(1) C(21) C(22) 59.2(4)
C(3) Ge(1) C(21) C(26) -113.3(3)
C(21) Ge(1) C(3) C(4) -62.8(4)
C(21) Ge(1) C(3) C(8) 112.0(3)
Ir(1) P(1) C(8) C(3) -16.5(3)
Ir(1) P(1) C(8) C(7) 164.5(3)
Ir(1) P(1) C(9) C(10) -77.4(3)
Ir(1) P(1) C(9) C(14) 98.2(3)
Ir(1) P(1) C(15) C(16) 140.9(3)
Ir(1) P(1) C(15) C(20) -40.7(3)
C(8) P(1) C(9) C(10) 48.5(3)
C(8) P(1) C(9) C(14) -135.8(3)
C(9) P(1) C(8) C(3) -142.7(3)
C(9) P(1) C(8) C(7) 38.3(4)
C(8) P(1) C(15) C(16) 12.4(4)
C(8) P(1) C(15) C(20) -169.2(3)
C(15) P(1) C(8) C(3) 113.8(3)
C(15) P(1) C(8) C(7) -65.2(4)
C(9) P(1) C(15) C(16) -93.4(4)
C(9) P(1) C(15) C(20) 85.0(3)
C(15) P(1) C(9) C(10) 155.0(3)
C(15) P(1) C(9) C(14) -29.4(4)
Ir(1) P(2) C(26) C(21) 21.2(3)
Ir(1) P(2) C(26) C(25) -160.9(3)
Ir(1) P(2) C(27) C(28) -105.2(3)
Ir(1) P(2) C(27) C(32) 69.6(3)
Ir(1) P(2) C(33) C(34) 41.9(4)
Ir(1) P(2) C(33) C(38) -134.6(3)
C(26) P(2) C(27) C(28) 129.1(3)
C(26) P(2) C(27) C(32) -56.1(3)
C(27) P(2) C(26) C(21) 147.2(3)
C(27) P(2) C(26) C(25) -34.9(3)
C(26) P(2) C(33) C(34) 169.4(3)
C(26) P(2) C(33) C(38) -7.1(4)
C(33) P(2) C(26) C(21) -108.1(3)
C(33) P(2) C(26) C(25) 69.7(3)
C(27) P(2) C(33) C(34) -83.6(4)
C(27) P(2) C(33) C(38) 100.0(4)
C(33) P(2) C(27) C(28) 21.9(4)
C(33) P(2) C(27) C(32) -163.3(3)
Ir(1) P(3) C(39) C(40) -40.6(3)
Ir(1) P(3) C(39) C(44) 139.8(3)
Ir(1) P(3) C(45) C(46) -28.0(4)
Ir(1) P(3) C(45) C(50) 150.9(3)
Ir(1) P(3) C(51) C(52) 119.0(3)
Ir(1) P(3) C(51) C(56) -57.8(3)
C(39) P(3) C(45) C(46) -158.9(3)
C(39) P(3) C(45) C(50) 20.0(4)
C(45) P(3) C(39) C(40) 90.9(3)
C(45) P(3) C(39) C(44) -88.7(3)
C(39) P(3) C(51) C(52) -113.7(4)
C(39) P(3) C(51) C(56) 69.5(4)
C(51) P(3) C(39) C(40) -164.3(3)
C(51) P(3) C(39) C(44) 16.1(4)
C(45) P(3) C(51) C(52) -10.1(4)
C(45) P(3) C(51) C(56) 173.0(3)
C(51) P(3) C(45) C(46) 97.1(3)
C(51) P(3) C(45) C(50) -84.0(4)
Ge(1) C(3) C(4) C(5) 173.2(3)
Ge(1) C(3) C(8) P(1) 8.4(4)
Ge(1) C(3) C(8) C(7) -172.5(3)
C(4) C(3) C(8) P(1) -176.5(3)
C(4) C(3) C(8) C(7) 2.5(6)
C(8) C(3) C(4) C(5) -1.5(7)
C(3) C(4) C(5) C(6) -0.6(7)
C(4) C(5) C(6) C(7) 1.5(7)
C(5) C(6) C(7) C(8) -0.5(7)
C(6) C(7) C(8) P(1) 177.4(3)
C(6) C(7) C(8) C(3) -1.6(6)
P(1) C(9) C(10) C(11) 176.1(3)
P(1) C(9) C(14) C(13) -175.2(4)
C(10) C(9) C(14) C(13) 0.5(7)
C(14) C(9) C(10) C(11) 0.3(6)
C(9) C(10) C(11) C(12) -1.4(7)
C(10) C(11) C(12) C(13) 1.7(8)
C(11) C(12) C(13) C(14) -0.9(8)
C(12) C(13) C(14) C(9) -0.3(7)
P(1) C(15) C(16) C(17) 177.4(3)
P(1) C(15) C(20) C(19) -176.6(3)
C(16) C(15) C(20) C(19) 1.9(6)
C(20) C(15) C(16) C(17) -1.0(7)
C(15) C(16) C(17) C(18) -0.9(7)
C(16) C(17) C(18) C(19) 1.9(8)
C(17) C(18) C(19) C(20) -1.1(8)
C(18) C(19) C(20) C(15) -0.9(7)
Ge(1) C(21) C(22) C(23) -170.1(3)
Ge(1) C(21) C(26) P(2) -10.8(4)
Ge(1) C(21) C(26) C(25) 171.4(3)
C(22) C(21) C(26) P(2) 176.2(3)
C(22) C(21) C(26) C(25) -1.7(6)
C(26) C(21) C(22) C(23) 2.4(6)
C(21) C(22) C(23) C(24) -0.9(7)
C(22) C(23) C(24) C(25) -1.4(7)
C(23) C(24) C(25) C(26) 2.1(7)
C(24) C(25) C(26) P(2) -178.3(3)
C(24) C(25) C(26) C(21) -0.5(6)
P(2) C(27) C(28) C(29) 174.4(4)
P(2) C(27) C(32) C(31) -176.1(3)
C(28) C(27) C(32) C(31) -1.0(6)
C(32) C(27) C(28) C(29) -0.4(7)
C(27) C(28) C(29) C(30) 1.7(8)
C(28) C(29) C(30) C(31) -1.5(8)
C(29) C(30) C(31) C(32) 0.0(6)
C(30) C(31) C(32) C(27) 1.2(7)
P(2) C(33) C(34) C(35) -177.9(4)
P(2) C(33) C(38) C(37) 177.3(4)
C(34) C(33) C(38) C(37) 0.8(7)
C(38) C(33) C(34) C(35) -1.3(7)
C(33) C(34) C(35) C(36) 0.7(8)
C(34) C(35) C(36) C(37) 0.3(8)
C(35) C(36) C(37) C(38) -0.8(9)
C(36) C(37) C(38) C(33) 0.2(7)
P(3) C(39) C(40) C(41) 178.9(3)
P(3) C(39) C(44) C(43) -178.4(3)
C(40) C(39) C(44) C(43) 2.0(6)
C(44) C(39) C(40) C(41) -1.5(6)
C(39) C(40) C(41) C(42) -0.1(6)
C(40) C(41) C(42) C(43) 1.2(8)
C(41) C(42) C(43) C(44) -0.8(7)
C(42) C(43) C(44) C(39) -0.9(7)
P(3) C(45) C(46) C(47) 179.5(3)
P(3) C(45) C(50) C(49) -177.8(3)
C(46) C(45) C(50) C(49) 1.1(7)
C(50) C(45) C(46) C(47) 0.6(7)
C(45) C(46) C(47) C(48) -2.5(7)
C(46) C(47) C(48) C(49) 2.7(7)
C(47) C(48) C(49) C(50) -1.0(7)
C(48) C(49) C(50) C(45) -1.0(7)
P(3) C(51) C(52) C(53) -176.5(4)
P(3) C(51) C(56) C(55) 177.3(4)
C(52) C(51) C(56) C(55) 0.3(6)
C(56) C(51) C(52) C(53) 0.4(6)
C(51) C(52) C(53) C(54) -0.9(8)
C(52) C(53) C(54) C(55) 0.7(9)
C(53) C(54) C(55) C(56) -0.1(7)
C(54) C(55) C(56) C(51) -0.4(7)
